data_4336732
loop_
_publ_author_name
'Erica C.M. Ording-Wenker'
'Maxime A. Siegler'
'Martin Lutz'
'Elisabeth Bouwman'

_publ_section_title
;
 CuI Thiolate Reactivity with Dioxygen: The Formation of CuII Sulfinate
 and CuII Sulfonate Species via a CuII Thiolate Intermediate
;
_journal_name_full 'Inorganic Chemistry'
_journal_page_first 13113
_journal_page_last 13122
_journal_paper_doi 10.1021/ic402001t
_journal_volume 52
_journal_year 2013
_chemical_formula_moiety 'C72 H92 Cu8 N18 O2 S4, 6(Cl O4), 2(C2 H3 N)'
_chemical_formula_sum 'C76 H98 Cl6 Cu8 N20 O26 S4'
_chemical_formula_weight 2557.00
_chemical_name_systematic
; 
 ? 
;
_space_group_IT_number 15
_symmetry_cell_setting monoclinic
_symmetry_space_group_name_Hall '-C 2yc'
_symmetry_space_group_name_H-M 'C 1 2/c 1'
_atom_sites_solution_hydrogens difmap
_atom_sites_solution_primary direct
_atom_sites_solution_secondary difmap
_audit_creation_method SHELXL-97
_cell_angle_alpha 90.00
_cell_angle_beta 113.4265(15)
_cell_angle_gamma 90.00
_cell_formula_units_Z 8
_cell_length_a 27.0514(3)
_cell_length_b 38.7599(3)
_cell_length_c 23.0026(3)
_cell_measurement_reflns_used 31572
_cell_measurement_temperature 110(2)
_cell_measurement_theta_max 25.13
_cell_measurement_theta_min 1.77
_cell_volume 22130.4(5)
_computing_cell_refinement
;
CrysAlisPro, Agilent Technologies,
Version 1.171.35.11 (release 16-05-2011 CrysAlis171 .NET)
(compiled May 16 2011,17:55:39)
;
_computing_data_collection
;
CrysAlisPro, Agilent Technologies,
Version 1.171.35.11 (release 16-05-2011 CrysAlis171 .NET)
(compiled May 16 2011,17:55:39)
;
_computing_data_reduction
;
CrysAlisPro, Agilent Technologies,
Version 1.171.35.11 (release 16-05-2011 CrysAlis171 .NET)
(compiled May 16 2011,17:55:39)
;
_computing_molecular_graphics 'SHELXTL v6.10 (Sheldrick, 2008)'
_computing_publication_material 'SHELXTL v6.10 (Sheldrick, 2008)'
_computing_structure_refinement 'SHELXL-97 (Sheldrick, 2008)'
_computing_structure_solution 'SHELXS-97 (Sheldrick, 2008)'
_diffrn_ambient_temperature 110(2)
_diffrn_detector_area_resol_mean 15.989
_diffrn_measured_fraction_theta_full 0.999
_diffrn_measured_fraction_theta_max 0.999
_diffrn_measurement_device_type 'Goniometer KM4/Xcalibur, detector: Sapphire3'
_diffrn_measurement_method '\w scans'
_diffrn_radiation_monochromator graphite
_diffrn_radiation_source 'Enhance (Mo) x-ray Source'
_diffrn_radiation_type MoK\a
_diffrn_radiation_wavelength 0.71073
_diffrn_reflns_av_R_equivalents 0.0375
_diffrn_reflns_av_sigmaI/netI 0.0345
_diffrn_reflns_limit_h_max 32
_diffrn_reflns_limit_h_min -32
_diffrn_reflns_limit_k_max 46
_diffrn_reflns_limit_k_min -45
_diffrn_reflns_limit_l_max 27
_diffrn_reflns_limit_l_min -26
_diffrn_reflns_number 80859
_diffrn_reflns_theta_full 25.00
_diffrn_reflns_theta_max 25.00
_diffrn_reflns_theta_min 1.78
_exptl_absorpt_coefficient_mu 1.801
_exptl_absorpt_correction_T_max 0.823
_exptl_absorpt_correction_T_min 0.590
_exptl_absorpt_correction_type analytical
_exptl_absorpt_process_details
;
CrysAlisPro, Agilent Technologies,
Version 1.171.35.11 (release 16-05-2011 CrysAlis171 .NET)
(compiled May 16 2011,17:55:39)
Analytical numeric absorption correction using a multifaceted crystal
            model based on expressions derived by R.C. Clark & J.S. Reid.
(Clark, R. C. & Reid, J. S. (1995). Acta Cryst. A51, 887-897)
;
_exptl_crystal_colour black
_exptl_crystal_density_diffrn 1.535
_exptl_crystal_description block
_exptl_crystal_F_000 10400
_exptl_crystal_size_max 0.40
_exptl_crystal_size_mid 0.26
_exptl_crystal_size_min 0.13
_platon_squeeze_details
;
;
_refine_diff_density_max 0.867
_refine_diff_density_min -0.586
_refine_diff_density_rms 0.078
_refine_ls_extinction_method none
_refine_ls_goodness_of_fit_ref 1.076
_refine_ls_hydrogen_treatment mixed
_refine_ls_matrix_type full
_refine_ls_number_parameters 1434
_refine_ls_number_reflns 19488
_refine_ls_number_restraints 560
_refine_ls_restrained_S_all 1.097
_refine_ls_R_factor_all 0.0438
_refine_ls_R_factor_gt 0.0335
_refine_ls_shift/su_max 0.002
_refine_ls_shift/su_mean 0.000
_refine_ls_structure_factor_coef Fsqd
_refine_ls_weighting_details 'calc w=1/[\s^2^(Fo^2^)+(0.0485P)^2^+28.1271P] where P=(Fo^2^+2Fc^2^)/3'
_refine_ls_weighting_scheme calc
_refine_ls_wR_factor_gt 0.0889
_refine_ls_wR_factor_ref 0.0928
_reflns_number_gt 15932
_reflns_number_total 19488
_reflns_threshold_expression I>2\s(I)
_cod_data_source_file ic402001t_si_001_1.cif
_cod_data_source_block 2
_cod_original_cell_volume 22130.4(4)
_cod_original_sg_symbol_H-M 'C 2/c'
_cod_database_code 4336732

loop_
_symmetry_equiv_pos_as_xyz
'x, y, z'
'-x, y, -z+1/2'
'x+1/2, y+1/2, z'
'-x+1/2, y+1/2, -z+1/2'
'-x, -y, -z'
'x, -y, z-1/2'
'-x+1/2, -y+1/2, -z'
'x+1/2, -y+1/2, z-1/2'

loop_
_atom_site_label
_atom_site_type_symbol
_atom_site_fract_x
_atom_site_fract_y
_atom_site_fract_z
_atom_site_U_iso_or_equiv
_atom_site_adp_type
_atom_site_occupancy
_atom_site_symmetry_multiplicity
_atom_site_calc_flag
_atom_site_refinement_flags
_atom_site_disorder_assembly
_atom_site_disorder_group
Cu1 Cu 0.183813(14) 0.196138(8) 0.243416(17) 0.01947(9) Uani 1 1 d . . .
Cu2 Cu 0.196571(14) 0.117764(9) 0.310160(17) 0.02211(9) Uani 1 1 d . . .
Cu3 Cu 0.136584(14) 0.123322(9) 0.114426(17) 0.02080(9) Uani 1 1 d . . .
Cu4 Cu 0.318489(13) 0.191661(9) 0.231061(17) 0.02051(9) Uani 1 1 d . . .
Cu5 Cu 0.285040(14) 0.115882(9) 0.138628(17) 0.02039(9) Uani 1 1 d . . .
Cu6 Cu 0.349432(14) 0.117026(9) 0.336932(17) 0.02368(9) Uani 1 1 d . . .
Cu7 Cu 0.206327(13) 0.035050(8) 0.138206(16) 0.01720(8) Uani 1 1 d . . .
Cu8 Cu 0.276019(14) 0.033681(8) 0.312771(16) 0.01873(8) Uani 1 1 d . . .
S1A S 0.14979(3) 0.140098(17) 0.21529(3) 0.01939(15) Uani 1 1 d . . .
S1B S 0.33839(3) 0.132691(18) 0.23580(3) 0.01981(15) Uani 1 1 d . . .
S1C S 0.20330(3) 0.092389(17) 0.10432(3) 0.01653(14) Uani 1 1 d . . .
S1D S 0.27666(3) 0.091417(17) 0.34495(3) 0.01952(15) Uani 1 1 d . . .
C1C C 0.14152(12) 0.05167(7) 0.00546(13) 0.0214(6) Uani 1 1 d . . .
H1C1 H 0.1094 0.0600 0.0116 0.026 Uiso 1 1 calc R . .
H1C2 H 0.1300 0.0448 -0.0395 0.026 Uiso 1 1 calc R . .
C1B C 0.40842(11) 0.16896(7) 0.19929(15) 0.0244(7) Uani 1 1 d . . .
H1B1 H 0.4460 0.1730 0.2042 0.029 Uiso 1 1 calc R . .
H1B2 H 0.3867 0.1639 0.1541 0.029 Uiso 1 1 calc R . .
C1A C 0.08134(12) 0.17872(7) 0.25100(15) 0.0253(7) Uani 1 1 d . . .
H1A1 H 0.0439 0.1854 0.2428 0.030 Uiso 1 1 calc R . .
H1A2 H 0.0985 0.1705 0.2953 0.030 Uiso 1 1 calc R . .
C1D C 0.33160(12) 0.05022(8) 0.44662(14) 0.0252(7) Uani 1 1 d . . .
H1D1 H 0.3656 0.0572 0.4435 0.030 Uiso 1 1 calc R . .
H1D2 H 0.3401 0.0438 0.4912 0.030 Uiso 1 1 calc R . .
C2C C 0.18210(12) 0.08073(7) 0.01976(13) 0.0209(6) Uani 1 1 d . . .
H2C H 0.2143 0.0721 0.0131 0.025 Uiso 1 1 calc R . .
C2D C 0.29304(12) 0.08063(8) 0.42887(13) 0.0242(7) Uani 1 1 d . . .
H2D H 0.2591 0.0736 0.4333 0.029 Uiso 1 1 calc R . .
C2A C 0.08032(11) 0.14948(7) 0.20693(15) 0.0233(6) Uani 1 1 d . . .
H2A H 0.0591 0.1572 0.1624 0.028 Uiso 1 1 calc R . .
C2B C 0.40725(11) 0.13802(7) 0.23825(15) 0.0231(6) Uani 1 1 d . . .
H2B H 0.4329 0.1419 0.2831 0.028 Uiso 1 1 calc R . .
C3C C 0.15865(13) 0.11119(8) -0.02407(14) 0.0287(7) Uani 1 1 d . . .
H3C1 H 0.1482 0.1038 -0.0681 0.043 Uiso 1 1 calc R . .
H3C2 H 0.1857 0.1295 -0.0142 0.043 Uiso 1 1 calc R . .
H3C3 H 0.1269 0.1199 -0.0182 0.043 Uiso 1 1 calc R . .
C3D C 0.31746(14) 0.11097(8) 0.47265(15) 0.0331(8) Uani 1 1 d . . .
H3D1 H 0.3232 0.1046 0.5161 0.050 Uiso 1 1 calc R . .
H3D2 H 0.2929 0.1307 0.4591 0.050 Uiso 1 1 calc R . .
H3D3 H 0.3520 0.1171 0.4710 0.050 Uiso 1 1 calc R . .
C3B C 0.42450(12) 0.10622(8) 0.21319(16) 0.0284(7) Uani 1 1 d . . .
H3B1 H 0.3973 0.1006 0.1711 0.043 Uiso 1 1 calc R . .
H3B2 H 0.4283 0.0868 0.2420 0.043 Uiso 1 1 calc R . .
H3B3 H 0.4591 0.1106 0.2103 0.043 Uiso 1 1 calc R . .
C3A C 0.05319(13) 0.11788(8) 0.21942(17) 0.0306(7) Uani 1 1 d . . .
H3A1 H 0.0710 0.1114 0.2642 0.046 Uiso 1 1 calc R . .
H3A2 H 0.0559 0.0987 0.1930 0.046 Uiso 1 1 calc R . .
H3A3 H 0.0152 0.1230 0.2092 0.046 Uiso 1 1 calc R . .
C4B C 0.09271(12) 0.19026(8) 0.02748(16) 0.0283(7) Uani 1 1 d . . .
C4E C 0.39333(13) 0.18198(9) 0.42949(17) 0.0347(8) Uani 1 1 d . . .
C4D C 0.31376(12) 0.12197(8) 0.02199(16) 0.0264(7) Uani 1 1 d . . .
C4F C 0.46508(14) 0.08632(8) 0.40565(17) 0.0328(8) Uani 1 1 d . . .
C4C C 0.01766(14) 0.09684(8) 0.05701(19) 0.0382(8) Uani 1 1 d . . .
C4A C 0.17321(12) 0.13050(7) 0.42937(16) 0.0264(7) Uani 1 1 d . . .
C5A C 0.17042(14) 0.13391(9) 0.49095(15) 0.0347(8) Uani 1 1 d . . .
H5A1 H 0.1605 0.1117 0.5035 0.052 Uiso 1 1 calc R . .
H5A2 H 0.1433 0.1512 0.4885 0.052 Uiso 1 1 calc R . .
H5A3 H 0.2056 0.1411 0.5224 0.052 Uiso 1 1 calc R . .
C5C C -0.04027(16) 0.09164(13) 0.0356(3) 0.094(2) Uani 1 1 d . . .
H5C1 H -0.0570 0.0924 -0.0108 0.141 Uiso 1 1 calc R . .
H5C2 H -0.0556 0.1099 0.0529 0.141 Uiso 1 1 calc R . .
H5C3 H -0.0472 0.0691 0.0502 0.141 Uiso 1 1 calc R . .
C5D C 0.32403(15) 0.12016(10) -0.03546(16) 0.0397(9) Uani 1 1 d . . .
H5D1 H 0.3571 0.1329 -0.0291 0.059 Uiso 1 1 calc R . .
H5D2 H 0.2937 0.1304 -0.0707 0.059 Uiso 1 1 calc R . .
H5D3 H 0.3282 0.0960 -0.0452 0.059 Uiso 1 1 calc R . .
C5F C 0.52208(14) 0.07785(10) 0.4396(2) 0.0536(11) Uani 1 1 d . . .
H5F1 H 0.5269 0.0648 0.4780 0.080 Uiso 1 1 calc R . .
H5F2 H 0.5432 0.0992 0.4513 0.080 Uiso 1 1 calc R . .
H5F3 H 0.5343 0.0639 0.4124 0.080 Uiso 1 1 calc R . .
C5B C 0.06942(16) 0.21875(10) -0.01652(19) 0.0495(10) Uani 1 1 d . . .
H5B1 H 0.0698 0.2130 -0.0578 0.074 Uiso 1 1 calc R . .
H5B2 H 0.0906 0.2397 0.0000 0.074 Uiso 1 1 calc R . .
H5B3 H 0.0322 0.2226 -0.0213 0.074 Uiso 1 1 calc R . .
C5E C 0.41586(18) 0.20885(12) 0.4782(2) 0.0705(15) Uani 1 1 d . . .
H5E1 H 0.4545 0.2112 0.4888 0.106 Uiso 1 1 calc R . .
H5E2 H 0.4102 0.2023 0.5163 0.106 Uiso 1 1 calc R . .
H5E3 H 0.3978 0.2309 0.4620 0.106 Uiso 1 1 calc R . .
C12C C 0.09594(11) 0.00809(7) 0.09062(14) 0.0222(6) Uani 1 1 d . . .
C12D C 0.38341(12) 0.00371(7) 0.37351(15) 0.0250(7) Uani 1 1 d . . .
C12B C 0.39743(13) 0.24047(8) 0.30388(15) 0.0313(7) Uani 1 1 d . . .
C12A C 0.11747(12) 0.25023(8) 0.16534(15) 0.0278(7) Uani 1 1 d . . .
C13C C 0.04500(13) -0.00146(8) 0.08424(16) 0.0308(7) Uani 1 1 d . . .
H13C H 0.0224 -0.0145 0.0486 0.037 Uiso 1 1 calc R . .
C13D C 0.43702(13) -0.00472(8) 0.38994(16) 0.0327(8) Uani 1 1 d . . .
H13D H 0.4576 -0.0150 0.4298 0.039 Uiso 1 1 calc R . .
C13A C 0.09868(14) 0.27863(9) 0.12628(17) 0.0397(9) Uani 1 1 d . . .
H13A H 0.0616 0.2846 0.1101 0.048 Uiso 1 1 calc R . .
C13B C 0.42213(16) 0.26853(10) 0.34167(18) 0.0456(10) Uani 1 1 d . . .
H13B H 0.4584 0.2743 0.3496 0.055 Uiso 1 1 calc R . .
C14D C 0.45995(13) 0.00209(9) 0.34741(18) 0.0364(8) Uani 1 1 d . . .
H14D H 0.4966 -0.0036 0.3574 0.044 Uiso 1 1 calc R . .
C14C C 0.02726(13) 0.00827(9) 0.13076(17) 0.0341(8) Uani 1 1 d . . .
H14C H -0.0077 0.0019 0.1273 0.041 Uiso 1 1 calc R . .
C14B C 0.39358(17) 0.28787(10) 0.36744(19) 0.0520(11) Uani 1 1 d . . .
H14B H 0.4100 0.3072 0.3934 0.062 Uiso 1 1 calc R . .
C14A C 0.13445(16) 0.29797(9) 0.11132(18) 0.0460(10) Uani 1 1 d . . .
H14A H 0.1223 0.3175 0.0843 0.055 Uiso 1 1 calc R . .
C15C C 0.06075(13) 0.02715(8) 0.18183(16) 0.0303(7) Uani 1 1 d . . .
H15C H 0.0491 0.0344 0.2138 0.036 Uiso 1 1 calc R . .
C15A C 0.18814(15) 0.28897(9) 0.13571(16) 0.0369(8) Uani 1 1 d . . .
H15A H 0.2135 0.3023 0.1264 0.044 Uiso 1 1 calc R . .
C15B C 0.34115(16) 0.27928(9) 0.35561(17) 0.0433(9) Uani 1 1 d . . .
H15B H 0.3211 0.2922 0.3739 0.052 Uiso 1 1 calc R . .
C15D C 0.42924(14) 0.01726(8) 0.29035(17) 0.0344(8) Uani 1 1 d . . .
H15D H 0.4443 0.0221 0.2603 0.041 Uiso 1 1 calc R . .
C16D C 0.37657(13) 0.02531(8) 0.27738(15) 0.0269(7) Uani 1 1 d . . .
H16D H 0.3556 0.0360 0.2381 0.032 Uiso 1 1 calc R . .
C16C C 0.11148(12) 0.03532(7) 0.18568(15) 0.0246(7) Uani 1 1 d . . .
H16C H 0.1349 0.0481 0.2212 0.030 Uiso 1 1 calc R . .
C16A C 0.20425(13) 0.26015(8) 0.17387(15) 0.0273(7) Uani 1 1 d . . .
H16A H 0.2412 0.2538 0.1905 0.033 Uiso 1 1 calc R . .
C16B C 0.31833(14) 0.25163(8) 0.31674(15) 0.0322(7) Uani 1 1 d . . .
H16B H 0.2819 0.2459 0.3077 0.039 Uiso 1 1 calc R . .
C17D C 0.35344(12) -0.00536(8) 0.41447(15) 0.0269(7) Uani 1 1 d . . .
H17A H 0.3381 -0.0288 0.4036 0.032 Uiso 1 1 calc R . .
H17B H 0.3789 -0.0054 0.4595 0.032 Uiso 1 1 calc R . .
C17A C 0.08093(12) 0.22723(8) 0.18262(16) 0.0293(7) Uani 1 1 d . . .
H17C H 0.0516 0.2412 0.1861 0.035 Uiso 1 1 calc R . .
H17D H 0.0645 0.2099 0.1488 0.035 Uiso 1 1 calc R . .
C17B C 0.42629(12) 0.21660(8) 0.27681(16) 0.0319(8) Uani 1 1 d . . .
H17E H 0.4543 0.2295 0.2683 0.038 Uiso 1 1 calc R . .
H17F H 0.4443 0.1981 0.3077 0.038 Uiso 1 1 calc R . .
C17C C 0.11949(12) -0.00255(8) 0.04381(14) 0.0235(6) Uani 1 1 d . . .
H17G H 0.1336 -0.0264 0.0533 0.028 Uiso 1 1 calc R . .
H17H H 0.0908 -0.0023 0.0005 0.028 Uiso 1 1 calc R . .
C22A C 0.16919(12) 0.22180(7) 0.35420(15) 0.0249(7) Uani 1 1 d . . .
C22B C 0.32049(12) 0.21630(7) 0.11196(15) 0.0233(6) Uani 1 1 d . . .
C22C C 0.23389(12) -0.02269(7) 0.07898(14) 0.0219(6) Uani 1 1 d . . .
C22D C 0.23344(12) -0.02022(7) 0.36632(15) 0.0228(6) Uani 1 1 d . . .
C23B C 0.31037(13) 0.21852(8) 0.04834(16) 0.0295(7) Uani 1 1 d . . .
H23B H 0.3374 0.2263 0.0349 0.035 Uiso 1 1 calc R . .
C23C C 0.25057(14) -0.05440(8) 0.06674(16) 0.0320(8) Uani 1 1 d . . .
H23C H 0.2405 -0.0622 0.0244 0.038 Uiso 1 1 calc R . .
C23D C 0.20850(14) -0.04982(8) 0.37495(16) 0.0316(8) Uani 1 1 d . . .
H23D H 0.2148 -0.0576 0.4164 0.038 Uiso 1 1 calc R . .
C23A C 0.17334(15) 0.22573(8) 0.41597(16) 0.0345(8) Uani 1 1 d . . .
H23A H 0.1446 0.2356 0.4242 0.041 Uiso 1 1 calc R . .
C24A C 0.21984(16) 0.21504(8) 0.46511(17) 0.0391(9) Uani 1 1 d . . .
H24A H 0.2235 0.2173 0.5077 0.047 Uiso 1 1 calc R . .
C24B C 0.26000(13) 0.20922(8) 0.00479(16) 0.0293(7) Uani 1 1 d . . .
H24B H 0.2518 0.2108 -0.0393 0.035 Uiso 1 1 calc R . .
C24D C 0.17441(15) -0.06786(8) 0.32263(17) 0.0390(9) Uani 1 1 d . . .
H24D H 0.1568 -0.0882 0.3276 0.047 Uiso 1 1 calc R . .
C24C C 0.28214(15) -0.07459(9) 0.11715(17) 0.0402(9) Uani 1 1 d . . .
H24C H 0.2937 -0.0968 0.1102 0.048 Uiso 1 1 calc R . .
C25A C 0.26091(15) 0.20105(8) 0.45190(16) 0.0357(8) Uani 1 1 d . . .
H25A H 0.2935 0.1941 0.4852 0.043 Uiso 1 1 calc R . .
C25B C 0.22152(13) 0.19761(8) 0.02570(15) 0.0282(7) Uani 1 1 d . . .
H25B H 0.1866 0.1912 -0.0036 0.034 Uiso 1 1 calc R . .
C25C C 0.29654(15) -0.06225(8) 0.17739(17) 0.0367(8) Uani 1 1 d . . .
H25C H 0.3193 -0.0754 0.2127 0.044 Uiso 1 1 calc R . .
C25D C 0.16636(14) -0.05605(8) 0.26346(17) 0.0342(8) Uani 1 1 d . . .
H25D H 0.1422 -0.0676 0.2266 0.041 Uiso 1 1 calc R . .
C26C C 0.27758(12) -0.03030(7) 0.18625(15) 0.0253(7) Uani 1 1 d . . .
H26C H 0.2874 -0.0219 0.2282 0.030 Uiso 1 1 calc R . .
C26A C 0.25396(13) 0.19729(8) 0.38905(15) 0.0279(7) Uani 1 1 d . . .
H26A H 0.2821 0.1872 0.3799 0.034 Uiso 1 1 calc R . .
C26B C 0.23517(12) 0.19556(7) 0.09008(15) 0.0236(7) Uani 1 1 d . . .
H26B H 0.2090 0.1874 0.1047 0.028 Uiso 1 1 calc R . .
C26D C 0.19408(12) -0.02704(7) 0.25841(15) 0.0245(7) Uani 1 1 d . . .
H26D H 0.1894 -0.0194 0.2173 0.029 Uiso 1 1 calc R . .
C27B C 0.37360(12) 0.22619(8) 0.16422(15) 0.0268(7) Uani 1 1 d . . .
H27A H 0.4023 0.2264 0.1477 0.032 Uiso 1 1 calc R . .
H27B H 0.3710 0.2496 0.1798 0.032 Uiso 1 1 calc R . .
C27C C 0.20253(11) 0.00206(7) 0.02733(14) 0.0213(6) Uani 1 1 d . . .
H27C H 0.2274 0.0185 0.0199 0.026 Uiso 1 1 calc R . .
H27D H 0.1829 -0.0107 -0.0125 0.026 Uiso 1 1 calc R . .
C27D C 0.26695(12) 0.00258(7) 0.42043(14) 0.0239(6) Uani 1 1 d . . .
H27E H 0.2437 0.0202 0.4281 0.029 Uiso 1 1 calc R . .
H27F H 0.2838 -0.0114 0.4594 0.029 Uiso 1 1 calc R . .
C27A C 0.12168(12) 0.23343(8) 0.29783(15) 0.0276(7) Uani 1 1 d . . .
H27G H 0.1284 0.2569 0.2857 0.033 Uiso 1 1 calc R . .
H27H H 0.0897 0.2344 0.3085 0.033 Uiso 1 1 calc R . .
N1A N 0.11089(9) 0.20947(6) 0.24340(12) 0.0224(5) Uani 1 1 d . . .
N1C N 0.16375(9) 0.02102(6) 0.04645(11) 0.0187(5) Uani 1 1 d . . .
N1D N 0.30926(9) 0.01970(6) 0.40546(11) 0.0209(5) Uani 1 1 d . . .
N1B N 0.38738(9) 0.20104(6) 0.21699(12) 0.0232(5) Uani 1 1 d . . .
N2A N 0.17647(10) 0.12729(6) 0.38186(13) 0.0265(6) Uani 1 1 d . . .
N2D N 0.30541(10) 0.12294(6) 0.06653(12) 0.0245(6) Uani 1 1 d . . .
N2C N 0.06222(10) 0.10106(6) 0.07448(12) 0.0268(6) Uani 1 1 d . . .
N2F N 0.42109(11) 0.09296(6) 0.37934(13) 0.0279(6) Uani 1 1 d . . .
N2B N 0.11131(10) 0.16805(6) 0.06104(12) 0.0256(6) Uani 1 1 d . . .
N2E N 0.37536(10) 0.16141(7) 0.39257(13) 0.0288(6) Uani 1 1 d . . .
N11D N 0.35346(10) 0.01862(6) 0.31833(11) 0.0221(5) Uani 1 1 d . . .
N11A N 0.16960(10) 0.24077(6) 0.18828(12) 0.0240(6) Uani 1 1 d . . .
N11B N 0.34592(10) 0.23243(6) 0.29101(12) 0.0269(6) Uani 1 1 d . . .
N11C N 0.12919(9) 0.02589(6) 0.14102(11) 0.0209(5) Uani 1 1 d . . .
N21C N 0.24600(9) -0.01094(6) 0.13779(11) 0.0201(5) Uani 1 1 d . . .
N21B N 0.28380(9) 0.20462(6) 0.13276(12) 0.0223(5) Uani 1 1 d . . .
N21D N 0.22718(10) -0.00929(6) 0.30853(12) 0.0220(5) Uani 1 1 d . . .
N21A N 0.20882(10) 0.20744(6) 0.34106(12) 0.0229(5) Uani 1 1 d . . .
O1A O 0.25326(8) 0.18397(5) 0.24488(11) 0.0258(5) Uani 1 1 d D . .
H1H1 H 0.2571(14) 0.1637(7) 0.2575(17) 0.039 Uiso 1 1 d D . .
O1B O 0.24654(9) 0.04602(5) 0.22527(10) 0.0259(5) Uani 1 1 d D . .
H1H2 H 0.2571(14) 0.0636(7) 0.2277(18) 0.039 Uiso 1 1 d D . .
Cl1 Cl 0.4639(3) 0.1779(2) 0.0610(4) 0.0340(4) Uani 0.73(2) 1 d PDU A 1
O2 O 0.4082(3) 0.1834(3) 0.0461(3) 0.055(2) Uani 0.73(2) 1 d PDU A 1
O3 O 0.4694(4) 0.1606(2) 0.0077(4) 0.0429(17) Uani 0.73(2) 1 d PDU A 1
O4 O 0.4865(4) 0.1563(3) 0.1159(4) 0.0353(16) Uani 0.73(2) 1 d PDU A 1
O5 O 0.4917(4) 0.21010(14) 0.0731(3) 0.059(2) Uani 0.73(2) 1 d PDU A 1
Cl1' Cl 0.4612(8) 0.1770(5) 0.0613(11) 0.0340(4) Uani 0.27(2) 1 d PDU A 2
O2' O 0.4072(7) 0.1668(7) 0.0482(9) 0.049(4) Uani 0.27(2) 1 d PDU A 2
O3' O 0.4732(11) 0.1709(8) 0.0059(12) 0.063(5) Uani 0.27(2) 1 d PDU A 2
O4' O 0.4989(10) 0.1581(8) 0.1135(13) 0.050(6) Uani 0.27(2) 1 d PDU A 2
O5' O 0.4670(10) 0.2125(4) 0.0775(10) 0.071(5) Uani 0.27(2) 1 d PDU A 2
Cl2 Cl 0.36172(3) 0.029945(19) 0.09460(4) 0.02734(17) Uani 1 1 d . . .
O6 O 0.35840(9) 0.04860(6) 0.03915(10) 0.0347(5) Uani 1 1 d . . .
O7 O 0.34523(11) -0.00515(6) 0.07713(12) 0.0475(7) Uani 1 1 d . . .
O8 O 0.32603(9) 0.04517(6) 0.12007(11) 0.0337(5) Uani 1 1 d . . .
O9 O 0.41612(10) 0.03097(6) 0.14123(12) 0.0435(6) Uani 1 1 d . . .
Cl3 Cl 0.11380(3) 0.041471(19) 0.36734(4) 0.02669(16) Uani 1 1 d . . .
O10 O 0.06233(9) 0.05575(6) 0.32933(12) 0.0411(6) Uani 1 1 d . . .
O11 O 0.15141(9) 0.04794(6) 0.33868(12) 0.0403(6) Uani 1 1 d . . .
O12 O 0.13411(10) 0.05705(6) 0.42929(10) 0.0369(6) Uani 1 1 d . . .
O13 O 0.10845(10) 0.00493(6) 0.37424(12) 0.0436(6) Uani 1 1 d . . .
Cl4 Cl 0.33976(4) 0.32704(2) 0.16338(4) 0.0388(2) Uani 1 1 d . . .
O14 O 0.29292(10) 0.34558(7) 0.12353(12) 0.0478(7) Uani 1 1 d . . .
O15 O 0.36592(11) 0.31201(7) 0.12596(13) 0.0518(7) Uani 1 1 d . . .
O16 O 0.32258(14) 0.29981(7) 0.19414(15) 0.0680(9) Uani 1 1 d . . .
O17 O 0.37480(12) 0.34955(8) 0.21058(16) 0.0826(12) Uani 1 1 d . . .
Cl5 Cl 0.45304(18) 0.30220(12) 0.5421(2) 0.0359(6) Uani 0.482(4) 1 d PDU B 1
O18 O 0.3987(5) 0.2920(5) 0.5053(11) 0.032(3) Uani 0.482(4) 1 d PDU B 1
O19 O 0.4584(5) 0.3130(4) 0.6023(5) 0.0740(17) Uani 0.482(4) 1 d PDU B 1
O20 O 0.48631(19) 0.27235(14) 0.5498(2) 0.0380(14) Uani 0.482(4) 1 d PDU B 1
O21 O 0.4686(3) 0.32840(16) 0.5080(4) 0.067(2) Uani 0.482(4) 1 d PDU B 1
Cl5' Cl 0.44905(17) 0.29814(11) 0.56274(18) 0.0359(6) Uani 0.518(4) 1 d PDU B 2
O18' O 0.3986(5) 0.2989(5) 0.5093(10) 0.039(3) Uani 0.518(4) 1 d PDU B 2
O19' O 0.4455(4) 0.3203(3) 0.6103(5) 0.0740(17) Uani 0.518(4) 1 d PDU B 2
O20' O 0.4598(3) 0.26450(17) 0.5880(5) 0.120(4) Uani 0.518(4) 1 d PDU B 2
O21' O 0.4892(3) 0.3134(2) 0.5467(4) 0.086(2) Uani 0.518(4) 1 d PDU B 2
Cl6 Cl 0.1808(4) 0.3249(2) 0.3489(4) 0.0633(13) Uani 0.383(4) 1 d PDU C 1
O22 O 0.1565(5) 0.3082(4) 0.3839(6) 0.074(4) Uani 0.383(4) 1 d PDU C 1
O23 O 0.1987(5) 0.3001(2) 0.3160(6) 0.097(3) Uani 0.383(4) 1 d PDU C 1
O24 O 0.1598(5) 0.3522(3) 0.3086(5) 0.097(4) Uani 0.383(4) 1 d PDU C 1
O25 O 0.2331(5) 0.3367(4) 0.3910(6) 0.090(4) Uani 0.383(4) 1 d PDU C 1
Cl6' Cl 0.1661(2) 0.32706(17) 0.3551(3) 0.0633(13) Uani 0.471(5) 1 d PDU D 2
O22' O 0.1364(4) 0.3037(3) 0.3766(6) 0.076(3) Uani 0.471(5) 1 d PDU D 2
O23' O 0.1626(5) 0.3130(2) 0.2962(4) 0.088(3) Uani 0.471(5) 1 d PDU D 2
O24' O 0.1391(4) 0.35983(18) 0.3389(4) 0.092(3) Uani 0.471(5) 1 d PDU D 2
O25' O 0.2131(5) 0.3362(3) 0.4036(5) 0.108(4) Uani 0.471(5) 1 d PDU D 2
Cl6C Cl 0.2111(5) 0.3225(2) 0.3546(4) 0.0633(13) Uani 0.146(3) 1 d PDU E 3
O22C O 0.1883(11) 0.3348(7) 0.3975(13) 0.080(5) Uani 0.146(3) 1 d PDU E 3
O23C O 0.2296(8) 0.2903(4) 0.3692(10) 0.066(5) Uani 0.146(3) 1 d PDU E 3
O24C O 0.1716(11) 0.3245(8) 0.2930(9) 0.080(5) Uani 0.146(3) 1 d PDU E 3
O25C O 0.2559(8) 0.3430(5) 0.3608(12) 0.089(7) Uani 0.146(3) 1 d PDU E 3
N1S N 0.3379(3) 0.08360(13) -0.1588(3) 0.126(2) Uani 1 1 d U . .
C1S C 0.3740(3) 0.10090(17) -0.1604(3) 0.0985(19) Uani 1 1 d U . .
C2S C 0.4172(4) 0.1259(2) -0.1639(4) 0.161(4) Uani 1 1 d U . .
H2S1 H 0.4001 0.1476 -0.1834 0.241 Uiso 1 1 calc R . .
H2S2 H 0.4350 0.1155 -0.1894 0.241 Uiso 1 1 calc R . .
H2S3 H 0.4441 0.1305 -0.1210 0.241 Uiso 1 1 calc R . .
N2S N 0.3519(2) 0.4006(3) 0.3823(3) 0.186(4) Uani 1 1 d U . .
C3S C 0.3205(3) 0.3838(2) 0.3408(4) 0.112(2) Uani 1 1 d U . .
C4S C 0.2770(3) 0.36438(17) 0.2800(3) 0.114(2) Uani 1 1 d U . .
H4S1 H 0.2518 0.3514 0.2928 0.172 Uiso 1 1 calc R . .
H4S2 H 0.2956 0.3485 0.2624 0.172 Uiso 1 1 calc R . .
H4S3 H 0.2569 0.3815 0.2478 0.172 Uiso 1 1 calc R . .

loop_
_atom_site_aniso_label
_atom_site_aniso_U_11
_atom_site_aniso_U_22
_atom_site_aniso_U_33
_atom_site_aniso_U_23
_atom_site_aniso_U_13
_atom_site_aniso_U_12
Cu1 0.02123(18) 0.01732(18) 0.02324(19) -0.00013(14) 0.01240(16) 0.00003(14)
Cu2 0.02663(19) 0.01822(18) 0.0236(2) -0.00016(14) 0.01223(16) -0.00070(15)
Cu3 0.02050(18) 0.02099(18) 0.02273(19) -0.00140(15) 0.01053(16) 0.00063(14)
Cu4 0.01841(18) 0.01789(18) 0.0258(2) -0.00002(15) 0.00938(16) -0.00286(14)
Cu5 0.01906(18) 0.01912(18) 0.0228(2) -0.00004(14) 0.00810(15) -0.00177(14)
Cu6 0.02456(19) 0.02239(19) 0.0238(2) 0.00298(15) 0.00926(16) -0.00110(15)
Cu7 0.02079(18) 0.01604(17) 0.01483(18) -0.00224(13) 0.00714(15) -0.00208(14)
Cu8 0.02462(19) 0.01633(17) 0.01606(18) 0.00293(14) 0.00896(15) 0.00001(14)
S1A 0.0199(4) 0.0180(3) 0.0228(4) -0.0019(3) 0.0112(3) 0.0002(3)
S1B 0.0192(3) 0.0188(3) 0.0218(4) 0.0006(3) 0.0084(3) -0.0032(3)
S1C 0.0180(3) 0.0167(3) 0.0156(3) -0.0007(3) 0.0075(3) -0.0006(3)
S1D 0.0258(4) 0.0171(3) 0.0170(4) 0.0011(3) 0.0099(3) -0.0008(3)
C1C 0.0245(15) 0.0250(15) 0.0136(14) -0.0022(12) 0.0065(13) 0.0007(12)
C1B 0.0155(14) 0.0261(16) 0.0315(18) 0.0014(13) 0.0095(13) -0.0013(12)
C1A 0.0259(16) 0.0225(15) 0.0351(18) -0.0015(13) 0.0203(15) 0.0004(13)
C1D 0.0305(16) 0.0273(16) 0.0184(16) 0.0043(13) 0.0102(14) -0.0036(13)
C2C 0.0250(15) 0.0219(15) 0.0169(15) -0.0024(12) 0.0093(13) -0.0003(12)
C2D 0.0339(17) 0.0260(16) 0.0158(15) 0.0005(12) 0.0132(14) -0.0029(13)
C2A 0.0186(14) 0.0251(15) 0.0287(17) -0.0017(13) 0.0120(13) 0.0004(12)
C2B 0.0171(14) 0.0233(15) 0.0270(17) 0.0002(13) 0.0069(13) -0.0030(12)
C3C 0.0388(18) 0.0282(17) 0.0185(16) 0.0001(13) 0.0106(14) 0.0017(14)
C3D 0.049(2) 0.0293(17) 0.0203(17) -0.0003(13) 0.0127(16) -0.0046(15)
C3B 0.0223(16) 0.0249(16) 0.0370(19) 0.0033(14) 0.0107(15) 0.0011(13)
C3A 0.0316(17) 0.0268(17) 0.042(2) -0.0041(15) 0.0243(16) -0.0058(14)
C4B 0.0256(16) 0.0293(17) 0.0346(19) 0.0051(15) 0.0167(15) 0.0037(14)
C4E 0.0266(17) 0.0316(18) 0.043(2) -0.0051(17) 0.0102(16) -0.0034(15)
C4D 0.0240(16) 0.0227(16) 0.0330(19) 0.0062(14) 0.0120(15) 0.0028(13)
C4F 0.0319(19) 0.0252(17) 0.042(2) -0.0009(15) 0.0148(17) -0.0012(14)
C4C 0.031(2) 0.0267(18) 0.056(2) 0.0020(16) 0.0162(18) -0.0027(15)
C4A 0.0310(17) 0.0176(15) 0.0319(19) -0.0001(13) 0.0138(15) -0.0024(13)
C5A 0.049(2) 0.0331(18) 0.0281(18) -0.0027(15) 0.0212(17) -0.0008(16)
C5C 0.027(2) 0.070(3) 0.171(6) 0.015(4) 0.023(3) -0.008(2)
C5D 0.043(2) 0.050(2) 0.033(2) 0.0113(17) 0.0217(17) 0.0085(17)
C5F 0.0265(19) 0.040(2) 0.079(3) 0.005(2) 0.005(2) 0.0048(16)
C5B 0.048(2) 0.048(2) 0.053(2) 0.029(2) 0.021(2) 0.0166(19)
C5E 0.051(3) 0.061(3) 0.086(4) -0.047(3) 0.013(3) -0.012(2)
C12C 0.0225(15) 0.0214(15) 0.0238(16) 0.0001(12) 0.0105(13) -0.0020(12)
C12D 0.0308(17) 0.0196(15) 0.0276(17) 0.0019(13) 0.0147(14) 0.0014(13)
C12B 0.0330(18) 0.0285(17) 0.0281(18) 0.0017(14) 0.0075(15) -0.0080(14)
C12A 0.0310(17) 0.0243(16) 0.0259(17) 0.0002(13) 0.0090(14) 0.0009(13)
C13C 0.0286(17) 0.0325(18) 0.0317(18) -0.0026(14) 0.0126(15) -0.0073(14)
C13D 0.0280(17) 0.0338(18) 0.0351(19) 0.0052(15) 0.0112(15) 0.0053(14)
C13A 0.0346(19) 0.0344(19) 0.042(2) 0.0129(16) 0.0071(17) 0.0045(16)
C13B 0.046(2) 0.049(2) 0.043(2) -0.0164(18) 0.0183(19) -0.0238(18)
C14D 0.0287(18) 0.0336(19) 0.055(2) -0.0018(17) 0.0253(18) 0.0012(15)
C14C 0.0265(17) 0.0377(19) 0.046(2) -0.0003(16) 0.0226(16) -0.0038(15)
C14B 0.064(3) 0.046(2) 0.049(2) -0.0258(19) 0.026(2) -0.031(2)
C14A 0.057(2) 0.0324(19) 0.045(2) 0.0181(17) 0.017(2) 0.0041(18)
C15C 0.0365(18) 0.0283(17) 0.0374(19) 0.0041(14) 0.0267(16) 0.0053(14)
C15A 0.050(2) 0.0321(18) 0.034(2) 0.0073(15) 0.0224(18) -0.0036(16)
C15B 0.061(2) 0.037(2) 0.040(2) -0.0135(17) 0.030(2) -0.0130(18)
C15D 0.041(2) 0.0310(18) 0.045(2) -0.0026(16) 0.0312(18) -0.0041(15)
C16D 0.0388(18) 0.0240(16) 0.0238(17) -0.0021(13) 0.0186(15) -0.0070(14)
C16C 0.0309(17) 0.0236(16) 0.0224(16) 0.0017(12) 0.0139(14) 0.0038(13)
C16A 0.0355(17) 0.0241(16) 0.0279(17) 0.0008(13) 0.0185(15) 0.0003(14)
C16B 0.0415(19) 0.0290(17) 0.0282(18) 0.0009(14) 0.0163(16) -0.0054(15)
C17D 0.0273(16) 0.0283(16) 0.0271(17) 0.0093(14) 0.0128(14) 0.0077(13)
C17A 0.0232(16) 0.0239(16) 0.0363(19) 0.0021(14) 0.0070(14) 0.0041(13)
C17B 0.0222(16) 0.0308(18) 0.0368(19) -0.0026(15) 0.0055(15) -0.0067(14)
C17C 0.0236(15) 0.0237(15) 0.0237(16) -0.0074(13) 0.0100(13) -0.0088(13)
C22A 0.0351(17) 0.0143(14) 0.0314(17) -0.0062(13) 0.0198(15) -0.0084(13)
C22B 0.0238(15) 0.0145(14) 0.0325(18) 0.0052(13) 0.0121(14) 0.0019(12)
C22C 0.0262(16) 0.0191(14) 0.0254(16) -0.0046(12) 0.0158(14) -0.0050(12)
C22D 0.0278(16) 0.0177(14) 0.0304(17) 0.0026(13) 0.0195(14) 0.0042(12)
C23B 0.0376(19) 0.0223(16) 0.0361(19) 0.0091(14) 0.0226(16) 0.0069(14)
C23C 0.051(2) 0.0227(16) 0.0328(19) -0.0016(14) 0.0275(17) 0.0021(15)
C23D 0.049(2) 0.0244(16) 0.0325(19) 0.0043(14) 0.0275(17) -0.0014(15)
C23A 0.054(2) 0.0229(16) 0.039(2) -0.0097(15) 0.0308(19) -0.0095(15)
C24A 0.069(3) 0.0235(17) 0.0277(19) -0.0093(14) 0.0231(19) -0.0151(17)
C24B 0.0405(19) 0.0225(16) 0.0260(17) 0.0056(13) 0.0142(16) 0.0089(14)
C24D 0.056(2) 0.0234(17) 0.048(2) -0.0028(16) 0.032(2) -0.0123(16)
C24C 0.062(2) 0.0240(17) 0.046(2) 0.0021(16) 0.033(2) 0.0121(17)
C25A 0.050(2) 0.0220(16) 0.0265(18) -0.0023(14) 0.0060(16) -0.0116(15)
C25B 0.0335(17) 0.0205(15) 0.0283(18) 0.0002(13) 0.0098(15) 0.0041(13)
C25C 0.048(2) 0.0301(18) 0.037(2) 0.0118(15) 0.0230(18) 0.0118(16)
C25D 0.045(2) 0.0243(17) 0.037(2) -0.0056(14) 0.0205(17) -0.0093(15)
C26C 0.0305(17) 0.0221(16) 0.0243(17) 0.0010(13) 0.0120(14) 0.0014(13)
C26A 0.0308(17) 0.0218(16) 0.0291(18) -0.0034(13) 0.0096(15) -0.0075(13)
C26B 0.0211(15) 0.0182(15) 0.0316(18) 0.0018(13) 0.0107(14) 0.0020(12)
C26D 0.0289(16) 0.0210(15) 0.0258(17) -0.0018(13) 0.0132(14) -0.0002(13)
C27B 0.0268(16) 0.0202(15) 0.0372(19) 0.0030(13) 0.0166(15) -0.0028(13)
C27C 0.0247(15) 0.0208(15) 0.0221(16) -0.0050(12) 0.0133(13) -0.0022(12)
C27D 0.0326(17) 0.0215(15) 0.0243(16) 0.0049(13) 0.0184(14) 0.0025(13)
C27A 0.0324(17) 0.0195(15) 0.0377(19) -0.0060(14) 0.0210(16) -0.0001(13)
N1A 0.0243(13) 0.0177(12) 0.0283(14) -0.0011(10) 0.0138(12) 0.0011(10)
N1C 0.0195(12) 0.0200(12) 0.0176(12) -0.0039(10) 0.0086(10) -0.0029(10)
N1D 0.0259(13) 0.0193(12) 0.0191(13) 0.0052(10) 0.0108(11) 0.0026(10)
N1B 0.0187(12) 0.0176(12) 0.0322(15) 0.0012(11) 0.0091(11) -0.0025(10)
N2A 0.0315(14) 0.0214(13) 0.0295(16) -0.0013(11) 0.0153(13) -0.0011(11)
N2D 0.0228(13) 0.0241(13) 0.0288(15) 0.0040(11) 0.0126(12) 0.0011(11)
N2C 0.0234(15) 0.0276(14) 0.0306(15) -0.0009(12) 0.0120(12) -0.0031(11)
N2F 0.0283(15) 0.0249(14) 0.0293(15) 0.0021(11) 0.0101(13) 0.0008(12)
N2B 0.0225(13) 0.0274(14) 0.0299(15) 0.0030(12) 0.0134(12) 0.0019(11)
N2E 0.0278(14) 0.0252(14) 0.0313(16) -0.0008(13) 0.0096(13) -0.0027(12)
N11D 0.0256(13) 0.0221(13) 0.0214(13) 0.0008(10) 0.0122(11) -0.0013(10)
N11A 0.0293(14) 0.0207(13) 0.0228(14) -0.0007(11) 0.0110(12) -0.0003(11)
N11B 0.0298(14) 0.0222(13) 0.0279(14) 0.0007(11) 0.0106(12) -0.0057(11)
N11C 0.0245(13) 0.0205(12) 0.0207(13) -0.0015(10) 0.0123(11) -0.0007(10)
N21C 0.0212(12) 0.0180(12) 0.0242(14) -0.0002(10) 0.0124(11) -0.0027(10)
N21B 0.0222(13) 0.0184(12) 0.0271(14) 0.0024(10) 0.0108(11) 0.0013(10)
N21D 0.0274(13) 0.0173(12) 0.0259(14) 0.0037(10) 0.0155(12) 0.0027(10)
N21A 0.0279(14) 0.0194(12) 0.0232(14) -0.0014(10) 0.0120(12) -0.0041(11)
O1A 0.0248(11) 0.0205(11) 0.0371(13) 0.0013(10) 0.0175(10) -0.0013(9)
O1B 0.0384(13) 0.0181(11) 0.0163(11) 0.0002(9) 0.0057(10) -0.0045(9)
Cl1 0.0240(8) 0.0366(6) 0.0372(5) 0.0071(4) 0.0078(6) 0.0058(5)
O2 0.026(2) 0.085(6) 0.048(3) 0.000(4) 0.0091(19) 0.020(3)
O3 0.058(3) 0.041(3) 0.040(3) 0.009(2) 0.031(2) 0.017(3)
O4 0.037(4) 0.035(2) 0.036(3) 0.011(2) 0.015(2) 0.009(3)
O5 0.056(5) 0.034(2) 0.070(3) 0.011(2) 0.006(3) 0.000(3)
Cl1' 0.0240(8) 0.0366(6) 0.0372(5) 0.0071(4) 0.0078(6) 0.0058(5)
O2' 0.028(5) 0.061(9) 0.058(6) 0.004(8) 0.018(5) -0.001(6)
O3' 0.056(7) 0.070(11) 0.053(7) 0.017(8) 0.012(6) -0.004(8)
O4' 0.036(9) 0.047(8) 0.050(8) 0.001(7) -0.001(7) 0.021(7)
O5' 0.038(8) 0.043(6) 0.103(8) 0.023(6) -0.001(7) 0.008(6)
Cl2 0.0354(4) 0.0245(4) 0.0219(4) -0.0041(3) 0.0113(3) -0.0046(3)
O6 0.0488(14) 0.0340(13) 0.0274(12) -0.0003(10) 0.0215(11) -0.0053(11)
O7 0.0759(19) 0.0249(12) 0.0432(15) -0.0080(11) 0.0253(14) -0.0106(12)
O8 0.0357(13) 0.0386(13) 0.0339(13) -0.0022(11) 0.0212(11) -0.0041(10)
O9 0.0358(13) 0.0540(16) 0.0350(14) -0.0062(12) 0.0081(12) 0.0069(12)
Cl3 0.0287(4) 0.0262(4) 0.0241(4) 0.0035(3) 0.0093(3) 0.0033(3)
O10 0.0268(12) 0.0531(15) 0.0423(15) 0.0195(12) 0.0125(11) 0.0101(11)
O11 0.0349(13) 0.0488(15) 0.0438(15) -0.0053(12) 0.0228(12) 0.0015(11)
O12 0.0557(15) 0.0274(12) 0.0254(12) 0.0008(10) 0.0137(12) 0.0031(11)
O13 0.0563(16) 0.0223(12) 0.0417(15) -0.0003(11) 0.0084(13) -0.0030(11)
Cl4 0.0510(5) 0.0211(4) 0.0317(5) 0.0027(3) 0.0030(4) 0.0031(4)
O14 0.0433(15) 0.0445(15) 0.0450(16) 0.0138(12) 0.0064(13) 0.0074(12)
O15 0.0531(16) 0.0537(17) 0.0484(17) 0.0083(13) 0.0198(14) 0.0086(13)
O16 0.109(3) 0.0389(16) 0.071(2) 0.0233(15) 0.052(2) 0.0218(16)
O17 0.063(2) 0.0471(17) 0.089(2) -0.0340(17) -0.0215(18) 0.0095(15)
Cl5 0.0261(7) 0.0433(10) 0.0370(19) -0.0127(13) 0.0113(12) -0.0025(7)
O18 0.023(4) 0.036(6) 0.033(5) -0.017(4) 0.007(3) -0.004(3)
O19 0.056(5) 0.108(5) 0.054(3) -0.058(3) 0.018(3) 0.010(3)
O20 0.024(2) 0.044(3) 0.039(3) -0.022(2) 0.005(2) 0.010(2)
O21 0.047(4) 0.044(4) 0.099(6) 0.006(4) 0.016(4) -0.013(3)
Cl5' 0.0261(7) 0.0433(10) 0.0370(19) -0.0127(13) 0.0113(12) -0.0025(7)
O18' 0.028(4) 0.054(8) 0.035(5) -0.012(5) 0.011(3) 0.004(4)
O19' 0.056(5) 0.108(5) 0.054(3) -0.058(3) 0.018(3) 0.010(3)
O20' 0.079(5) 0.057(4) 0.140(7) -0.002(4) -0.045(5) 0.003(4)
O21' 0.058(4) 0.143(6) 0.072(5) -0.001(4) 0.040(4) -0.027(4)
Cl6 0.080(3) 0.0368(10) 0.0527(13) -0.0044(9) 0.0045(18) -0.0319(19)
O22 0.093(8) 0.040(5) 0.074(6) -0.007(5) 0.017(6) -0.053(6)
O23 0.110(7) 0.050(5) 0.127(7) 0.004(6) 0.043(6) -0.035(5)
O24 0.127(7) 0.057(6) 0.065(6) 0.019(5) -0.007(5) -0.002(5)
O25 0.085(7) 0.079(6) 0.088(7) 0.011(6) 0.016(5) -0.054(6)
Cl6' 0.080(3) 0.0368(10) 0.0527(13) -0.0044(9) 0.0045(18) -0.0319(19)
O22' 0.084(7) 0.031(4) 0.123(7) -0.026(4) 0.052(6) -0.039(5)
O23' 0.139(7) 0.053(5) 0.053(4) 0.003(4) 0.016(4) -0.049(5)
O24' 0.131(7) 0.032(4) 0.083(6) 0.011(4) 0.011(5) -0.010(4)
O25' 0.097(7) 0.088(5) 0.086(6) 0.023(5) -0.018(6) -0.069(6)
Cl6C 0.080(3) 0.0368(10) 0.0527(13) -0.0044(9) 0.0045(18) -0.0319(19)
O22C 0.075(9) 0.073(8) 0.073(8) 0.005(7) 0.011(8) -0.050(8)
O23C 0.086(11) 0.060(10) 0.068(10) -0.022(9) 0.047(9) -0.041(9)
O24C 0.100(8) 0.055(8) 0.071(8) 0.017(8) 0.017(7) -0.047(8)
O25C 0.110(13) 0.065(11) 0.071(11) 0.001(10) 0.013(11) -0.035(10)
N1S 0.261(8) 0.072(3) 0.085(4) -0.016(3) 0.113(5) -0.033(4)
C1S 0.163(7) 0.074(4) 0.070(4) -0.008(3) 0.059(4) 0.025(3)
C2S 0.228(10) 0.113(6) 0.182(9) -0.032(6) 0.126(8) -0.030(6)
N2S 0.089(4) 0.407(13) 0.041(3) 0.073(4) 0.004(3) -0.036(6)
C3S 0.086(4) 0.173(7) 0.095(4) 0.076(4) 0.055(3) 0.033(4)
C4S 0.152(6) 0.089(5) 0.135(5) 0.021(4) 0.092(4) 0.022(4)

loop_
_atom_type_symbol
_atom_type_description
_atom_type_scat_dispersion_real
_atom_type_scat_dispersion_imag
_atom_type_scat_source
C C 0.0033 0.0016 'International Tables Vol C Tables 4.2.6.8 and 6.1.1.4'
H H 0.0000 0.0000 'International Tables Vol C Tables 4.2.6.8 and 6.1.1.4'
N N 0.0061 0.0033 'International Tables Vol C Tables 4.2.6.8 and 6.1.1.4'
O O 0.0106 0.0060 'International Tables Vol C Tables 4.2.6.8 and 6.1.1.4'
S S 0.1246 0.1234 'International Tables Vol C Tables 4.2.6.8 and 6.1.1.4'
Cl Cl 0.1484 0.1585 'International Tables Vol C Tables 4.2.6.8 and 6.1.1.4'
Cu Cu 0.3201 1.2651 'International Tables Vol C Tables 4.2.6.8 and 6.1.1.4'

loop_
_geom_angle_atom_site_label_1
_geom_angle_atom_site_label_2
_geom_angle_atom_site_label_3
_geom_angle
O1A Cu1 N1A 178.96(10)
O1A Cu1 N11A 99.00(9)
N1A Cu1 N11A 81.11(9)
O1A Cu1 N21A 97.71(10)
N1A Cu1 N21A 81.30(10)
N11A Cu1 N21A 112.13(9)
O1A Cu1 S1A 92.93(7)
N1A Cu1 S1A 87.77(7)
N11A Cu1 S1A 129.93(7)
N21A Cu1 S1A 114.12(7)
N2A Cu2 S1A 120.81(8)
N2A Cu2 S1D 109.72(8)
S1A Cu2 S1D 128.55(3)
N2C Cu3 N2B 93.03(10)
N2C Cu3 S1C 114.51(7)
N2B Cu3 S1C 118.15(7)
N2C Cu3 S1A 107.70(8)
N2B Cu3 S1A 104.09(7)
S1C Cu3 S1A 116.45(3)
O1A Cu4 N11B 96.83(10)
O1A Cu4 N1B 178.59(9)
N11B Cu4 N1B 81.92(10)
O1A Cu4 N21B 99.47(9)
N11B Cu4 N21B 115.06(10)
N1B Cu4 N21B 80.51(9)
O1A Cu4 S1B 92.85(7)
N11B Cu4 S1B 135.39(8)
N1B Cu4 S1B 88.50(7)
N21B Cu4 S1B 105.97(7)
N2D Cu5 S1B 121.37(8)
N2D Cu5 S1C 109.29(8)
S1B Cu5 S1C 129.27(3)
N2F Cu6 N2E 93.47(10)
N2F Cu6 S1D 117.03(8)
N2E Cu6 S1D 113.54(7)
N2F Cu6 S1B 108.87(8)
N2E Cu6 S1B 106.15(8)
S1D Cu6 S1B 115.29(3)
O1B Cu7 N1C 177.37(9)
O1B Cu7 N21C 96.65(9)
N1C Cu7 N21C 81.19(9)
O1B Cu7 N11C 99.25(9)
N1C Cu7 N11C 80.25(9)
N21C Cu7 N11C 111.60(9)
O1B Cu7 S1C 93.88(6)
N1C Cu7 S1C 88.74(7)
N21C Cu7 S1C 139.40(7)
N11C Cu7 S1C 105.15(7)
O1B Cu8 N1D 178.19(10)
O1B Cu8 N21D 99.10(9)
N1D Cu8 N21D 81.10(9)
O1B Cu8 N11D 96.93(9)
N1D Cu8 N11D 81.34(9)
N21D Cu8 N11D 111.75(9)
O1B Cu8 S1D 92.36(7)
N1D Cu8 S1D 88.78(7)
N21D Cu8 S1D 133.85(7)
N11D Cu8 S1D 110.96(7)
C2A S1A Cu2 109.77(10)
C2A S1A Cu3 101.96(10)
Cu2 S1A Cu3 133.03(3)
C2A S1A Cu1 96.76(9)
Cu2 S1A Cu1 94.71(3)
Cu3 S1A Cu1 115.27(3)
C2B S1B Cu5 107.84(10)
C2B S1B Cu6 105.86(10)
Cu5 S1B Cu6 135.18(3)
C2B S1B Cu4 95.87(9)
Cu5 S1B Cu4 101.19(3)
Cu6 S1B Cu4 103.84(3)
C2C S1C Cu5 108.75(9)
C2C S1C Cu3 108.16(9)
Cu5 S1C Cu3 117.97(3)
C2C S1C Cu7 94.20(9)
Cu5 S1C Cu7 111.80(3)
Cu3 S1C Cu7 113.15(3)
C2D S1D Cu2 105.84(10)
C2D S1D Cu6 109.10(10)
Cu2 S1D Cu6 121.19(3)
C2D S1D Cu8 94.70(9)
Cu2 S1D Cu8 115.89(3)
Cu6 S1D Cu8 106.70(3)
N1C C1C C2C 112.4(2)
N1C C1C H1C1 109.1
C2C C1C H1C1 109.1
N1C C1C H1C2 109.1
C2C C1C H1C2 109.1
H1C1 C1C H1C2 107.9
N1B C1B C2B 113.7(2)
N1B C1B H1B1 108.8
C2B C1B H1B1 108.8
N1B C1B H1B2 108.8
C2B C1B H1B2 108.8
H1B1 C1B H1B2 107.7
N1A C1A C2A 112.9(2)
N1A C1A H1A1 109.0
C2A C1A H1A1 109.0
N1A C1A H1A2 109.0
C2A C1A H1A2 109.0
H1A1 C1A H1A2 107.8
N1D C1D C2D 112.6(2)
N1D C1D H1D1 109.1
C2D C1D H1D1 109.1
N1D C1D H1D2 109.1
C2D C1D H1D2 109.1
H1D1 C1D H1D2 107.8
C1C C2C C3C 111.0(2)
C1C C2C S1C 107.73(19)
C3C C2C S1C 112.4(2)
C1C C2C H2C 108.5
C3C C2C H2C 108.5
S1C C2C H2C 108.5
C1D C2D C3D 110.6(3)
C1D C2D S1D 108.1(2)
C3D C2D S1D 112.2(2)
C1D C2D H2D 108.6
C3D C2D H2D 108.6
S1D C2D H2D 108.6
C3A C2A C1A 111.1(2)
C3A C2A S1A 111.8(2)
C1A C2A S1A 109.3(2)
C3A C2A H2A 108.2
C1A C2A H2A 108.2
S1A C2A H2A 108.2
C1B C2B C3B 109.9(3)
C1B C2B S1B 109.25(19)
C3B C2B S1B 110.9(2)
C1B C2B H2B 108.9
C3B C2B H2B 108.9
S1B C2B H2B 108.9
C2C C3C H3C1 109.5
C2C C3C H3C2 109.5
H3C1 C3C H3C2 109.5
C2C C3C H3C3 109.5
H3C1 C3C H3C3 109.5
H3C2 C3C H3C3 109.5
C2D C3D H3D1 109.5
C2D C3D H3D2 109.5
H3D1 C3D H3D2 109.5
C2D C3D H3D3 109.5
H3D1 C3D H3D3 109.5
H3D2 C3D H3D3 109.5
C2B C3B H3B1 109.5
C2B C3B H3B2 109.5
H3B1 C3B H3B2 109.5
C2B C3B H3B3 109.5
H3B1 C3B H3B3 109.5
H3B2 C3B H3B3 109.5
C2A C3A H3A1 109.5
C2A C3A H3A2 109.5
H3A1 C3A H3A2 109.5
C2A C3A H3A3 109.5
H3A1 C3A H3A3 109.5
H3A2 C3A H3A3 109.5
N2B C4B C5B 178.8(4)
N2E C4E C5E 178.8(4)
N2D C4D C5D 179.0(4)
N2F C4F C5F 179.8(5)
N2C C4C C5C 178.8(5)
N2A C4A C5A 178.3(4)
C4A C5A H5A1 109.5
C4A C5A H5A2 109.5
H5A1 C5A H5A2 109.5
C4A C5A H5A3 109.5
H5A1 C5A H5A3 109.5
H5A2 C5A H5A3 109.5
C4C C5C H5C1 109.5
C4C C5C H5C2 109.5
H5C1 C5C H5C2 109.5
C4C C5C H5C3 109.5
H5C1 C5C H5C3 109.5
H5C2 C5C H5C3 109.5
C4D C5D H5D1 109.5
C4D C5D H5D2 109.5
H5D1 C5D H5D2 109.5
C4D C5D H5D3 109.5
H5D1 C5D H5D3 109.5
H5D2 C5D H5D3 109.5
C4F C5F H5F1 109.5
C4F C5F H5F2 109.5
H5F1 C5F H5F2 109.5
C4F C5F H5F3 109.5
H5F1 C5F H5F3 109.5
H5F2 C5F H5F3 109.5
C4B C5B H5B1 109.5
C4B C5B H5B2 109.5
H5B1 C5B H5B2 109.5
C4B C5B H5B3 109.5
H5B1 C5B H5B3 109.5
H5B2 C5B H5B3 109.5
C4E C5E H5E1 109.5
C4E C5E H5E2 109.5
H5E1 C5E H5E2 109.5
C4E C5E H5E3 109.5
H5E1 C5E H5E3 109.5
H5E2 C5E H5E3 109.5
N11C C12C C13C 121.9(3)
N11C C12C C17C 115.4(2)
C13C C12C C17C 122.6(3)
N11D C12D C13D 122.4(3)
N11D C12D C17D 114.9(3)
C13D C12D C17D 122.6(3)
N11B C12B C13B 121.3(3)
N11B C12B C17B 115.6(3)
C13B C12B C17B 123.0(3)
N11A C12A C13A 121.9(3)
N11A C12A C17A 115.7(3)
C13A C12A C17A 122.3(3)
C12C C13C C14C 118.9(3)
C12C C13C H13C 120.6
C14C C13C H13C 120.6
C14D C13D C12D 118.7(3)
C14D C13D H13D 120.7
C12D C13D H13D 120.7
C14A C13A C12A 118.9(3)
C14A C13A H13A 120.5
C12A C13A H13A 120.5
C14B C13B C12B 119.1(3)
C14B C13B H13B 120.4
C12B C13B H13B 120.4
C15D C14D C13D 119.2(3)
C15D C14D H14D 120.4
C13D C14D H14D 120.4
C15C C14C C13C 119.4(3)
C15C C14C H14C 120.3
C13C C14C H14C 120.3
C13B C14B C15B 119.8(3)
C13B C14B H14B 120.1
C15B C14B H14B 120.1
C13A C14A C15A 119.6(3)
C13A C14A H14A 120.2
C15A C14A H14A 120.2
C14C C15C C16C 118.6(3)
C14C C15C H15C 120.7
C16C C15C H15C 120.7
C14A C15A C16A 118.6(3)
C14A C15A H15A 120.7
C16A C15A H15A 120.7
C14B C15B C16B 118.6(3)
C14B C15B H15B 120.7
C16B C15B H15B 120.7
C16D C15D C14D 119.1(3)
C16D C15D H15D 120.5
C14D C15D H15D 120.5
N11D C16D C15D 122.4(3)
N11D C16D H16D 118.8
C15D C16D H16D 118.8
N11C C16C C15C 122.5(3)
N11C C16C H16C 118.8
C15C C16C H16C 118.8
N11A C16A C15A 122.4(3)
N11A C16A H16A 118.8
C15A C16A H16A 118.8
N11B C16B C15B 122.2(3)
N11B C16B H16B 118.9
C15B C16B H16B 118.9
N1D C17D C12D 111.2(2)
N1D C17D H17A 109.4
C12D C17D H17A 109.4
N1D C17D H17B 109.4
C12D C17D H17B 109.4
H17A C17D H17B 108.0
N1A C17A C12A 110.9(2)
N1A C17A H17C 109.5
C12A C17A H17C 109.5
N1A C17A H17D 109.5
C12A C17A H17D 109.5
H17C C17A H17D 108.0
N1B C17B C12B 109.9(2)
N1B C17B H17E 109.7
C12B C17B H17E 109.7
N1B C17B H17F 109.7
C12B C17B H17F 109.7
H17E C17B H17F 108.2
N1C C17C C12C 111.3(2)
N1C C17C H17G 109.4
C12C C17C H17G 109.4
N1C C17C H17H 109.4
C12C C17C H17H 109.4
H17G C17C H17H 108.0
N21A C22A C23A 121.9(3)
N21A C22A C27A 114.8(3)
C23A C22A C27A 123.3(3)
N21B C22B C23B 122.4(3)
N21B C22B C27B 114.0(3)
C23B C22B C27B 123.6(3)
N21C C22C C23C 122.8(3)
N21C C22C C27C 114.6(2)
C23C C22C C27C 122.5(3)
N21D C22D C23D 121.8(3)
N21D C22D C27D 115.6(2)
C23D C22D C27D 122.5(3)
C24B C23B C22B 118.4(3)
C24B C23B H23B 120.8
C22B C23B H23B 120.8
C22C C23C C24C 118.6(3)
C22C C23C H23C 120.7
C24C C23C H23C 120.7
C24D C23D C22D 119.3(3)
C24D C23D H23D 120.3
C22D C23D H23D 120.3
C24A C23A C22A 118.8(3)
C24A C23A H23A 120.6
C22A C23A H23A 120.6
C25A C24A C23A 119.4(3)
C25A C24A H24A 120.3
C23A C24A H24A 120.3
C23B C24B C25B 119.6(3)
C23B C24B H24B 120.2
C25B C24B H24B 120.2
C25D C24D C23D 119.0(3)
C25D C24D H24D 120.5
C23D C24D H24D 120.5
C25C C24C C23C 119.0(3)
C25C C24C H24C 120.5
C23C C24C H24C 120.5
C24A C25A C26A 119.0(3)
C24A C25A H25A 120.5
C26A C25A H25A 120.5
C26B C25B C24B 118.3(3)
C26B C25B H25B 120.8
C24B C25B H25B 120.8
C24C C25C C26C 119.2(3)
C24C C25C H25C 120.4
C26C C25C H25C 120.4
C24D C25D C26D 118.6(3)
C24D C25D H25D 120.7
C26D C25D H25D 120.7
N21C C26C C25C 122.1(3)
N21C C26C H26C 118.9
C25C C26C H26C 118.9
N21A C26A C25A 121.9(3)
N21A C26A H26A 119.0
C25A C26A H26A 119.0
N21B C26B C25B 122.6(3)
N21B C26B H26B 118.7
C25B C26B H26B 118.7
N21D C26D C25D 123.1(3)
N21D C26D H26D 118.4
C25D C26D H26D 118.4
N1B C27B C22B 109.5(2)
N1B C27B H27A 109.8
C22B C27B H27A 109.8
N1B C27B H27B 109.8
C22B C27B H27B 109.8
H27A C27B H27B 108.2
N1C C27C C22C 109.0(2)
N1C C27C H27C 109.9
C22C C27C H27C 109.9
N1C C27C H27D 109.9
C22C C27C H27D 109.9
H27C C27C H27D 108.3
N1D C27D C22D 109.8(2)
N1D C27D H27E 109.7
C22D C27D H27E 109.7
N1D C27D H27F 109.7
C22D C27D H27F 109.7
H27E C27D H27F 108.2
C22A C27A N1A 110.9(2)
C22A C27A H27G 109.5
N1A C27A H27G 109.5
C22A C27A H27H 109.5
N1A C27A H27H 109.5
H27G C27A H27H 108.1
C17A N1A C1A 111.5(2)
C17A N1A C27A 110.8(2)
C1A N1A C27A 109.6(2)
C17A N1A Cu1 106.54(18)
C1A N1A Cu1 111.28(17)
C27A N1A Cu1 106.93(17)
C27C N1C C1C 111.3(2)
C27C N1C C17C 109.6(2)
C1C N1C C17C 110.4(2)
C27C N1C Cu7 105.33(17)
C1C N1C Cu7 111.31(17)
C17C N1C Cu7 108.71(17)
C27D N1D C1D 111.5(2)
C27D N1D C17D 109.1(2)
C1D N1D C17D 109.3(2)
C27D N1D Cu8 107.69(18)
C1D N1D Cu8 110.79(17)
C17D N1D Cu8 108.43(18)
C27B N1B C17B 110.2(2)
C27B N1B C1B 108.9(2)
C17B N1B C1B 112.6(2)
C27B N1B Cu4 107.31(17)
C17B N1B Cu4 106.24(18)
C1B N1B Cu4 111.44(17)
C4A N2A Cu2 168.3(3)
C4D N2D Cu5 169.1(3)
C4C N2C Cu3 161.8(3)
C4F N2F Cu6 165.6(3)
C4B N2B Cu3 172.2(3)
C4E N2E Cu6 169.8(3)
C12D N11D C16D 118.2(3)
C12D N11D Cu8 112.73(19)
C16D N11D Cu8 128.6(2)
C16A N11A C12A 118.5(3)
C16A N11A Cu1 129.5(2)
C12A N11A Cu1 112.03(19)
C12B N11B C16B 118.9(3)
C12B N11B Cu4 113.4(2)
C16B N11B Cu4 127.7(2)
C12C N11C C16C 118.7(2)
C12C N11C Cu7 112.67(18)
C16C N11C Cu7 128.7(2)
C26C N21C C22C 118.1(2)
C26C N21C Cu7 129.6(2)
C22C N21C Cu7 112.11(19)
C26B N21B C22B 118.6(3)
C26B N21B Cu4 127.2(2)
C22B N21B Cu4 112.42(19)
C26D N21D C22D 118.1(2)
C26D N21D Cu8 129.9(2)
C22D N21D Cu8 112.02(19)
C26A N21A C22A 118.9(3)
C26A N21A Cu1 128.0(2)
C22A N21A Cu1 112.1(2)
Cu1 O1A Cu4 155.02(12)
Cu1 O1A H1H1 103(2)
Cu4 O1A H1H1 102(2)
Cu8 O1B Cu7 151.16(12)
Cu8 O1B H1H2 100(3)
Cu7 O1B H1H2 109(3)
O2 Cl1 O5 109.9(6)
O2 Cl1 O4 109.9(6)
O5 Cl1 O4 109.4(6)
O2 Cl1 O3 108.7(6)
O5 Cl1 O3 110.1(6)
O4 Cl1 O3 108.8(7)
O5' Cl1' O2' 108.9(14)
O5' Cl1' O4' 107.9(17)
O2' Cl1' O4' 111.4(17)
O5' Cl1' O3' 110.3(17)
O2' Cl1' O3' 109.7(16)
O4' Cl1' O3' 108.6(18)
O9 Cl2 O6 109.44(15)
O9 Cl2 O7 110.29(16)
O6 Cl2 O7 108.95(14)
O9 Cl2 O8 109.78(14)
O6 Cl2 O8 109.85(14)
O7 Cl2 O8 108.53(15)
O10 Cl3 O11 110.31(14)
O10 Cl3 O13 109.42(15)
O11 Cl3 O13 110.06(15)
O10 Cl3 O12 109.79(15)
O11 Cl3 O12 108.63(15)
O13 Cl3 O12 108.60(14)
O17 Cl4 O14 109.49(17)
O17 Cl4 O15 111.6(2)
O14 Cl4 O15 110.00(16)
O17 Cl4 O16 108.7(2)
O14 Cl4 O16 107.80(18)
O15 Cl4 O16 109.14(17)
O19 Cl5 O18 110.3(12)
O19 Cl5 O20 107.9(6)
O18 Cl5 O20 107.3(9)
O19 Cl5 O21 112.9(8)
O18 Cl5 O21 109.0(11)
O20 Cl5 O21 109.3(4)
O21' Cl5' O20' 116.2(6)
O21' Cl5' O19' 104.0(7)
O20' Cl5' O19' 107.9(7)
O21' Cl5' O18' 109.8(11)
O20' Cl5' O18' 110.1(9)
O19' Cl5' O18' 108.4(10)
O24 Cl6 O22 126.1(10)
O24 Cl6 O23 107.4(8)
O22 Cl6 O23 109.4(8)
O24 Cl6 O25 104.1(8)
O22 Cl6 O25 109.0(8)
O23 Cl6 O25 97.1(9)
O25' Cl6' O22' 110.7(8)
O25' Cl6' O23' 124.4(9)
O22' Cl6' O23' 104.7(7)
O25' Cl6' O24' 101.3(8)
O22' Cl6' O24' 110.7(7)
O23' Cl6' O24' 104.7(7)
O23C Cl6C O24C 111.5(16)
O23C Cl6C O25C 106.2(15)
O24C Cl6C O25C 110.6(14)
O23C Cl6C O22C 110.9(15)
O24C Cl6C O22C 108.3(19)
O25C Cl6C O22C 109.3(15)
N1S C1S C2S 175.0(7)
C1S C2S H2S1 109.5
C1S C2S H2S2 109.5
H2S1 C2S H2S2 109.5
C1S C2S H2S3 109.5
H2S1 C2S H2S3 109.5
H2S2 C2S H2S3 109.5
N2S C3S C4S 174.2(7)
C3S C4S H4S1 109.5
C3S C4S H4S2 109.5
H4S1 C4S H4S2 109.5
C3S C4S H4S3 109.5
H4S1 C4S H4S3 109.5
H4S2 C4S H4S3 109.5

loop_
_geom_bond_atom_site_label_1
_geom_bond_atom_site_label_2
_geom_bond_distance
Cu1 O1A 1.924(2)
Cu1 N1A 2.039(2)
Cu1 N11A 2.089(2)
Cu1 N21A 2.118(2)
Cu1 S1A 2.3474(7)
Cu2 N2A 1.966(3)
Cu2 S1A 2.2174(8)
Cu2 S1D 2.2357(8)
Cu3 N2C 2.041(3)
Cu3 N2B 2.077(3)
Cu3 S1C 2.2545(7)
Cu3 S1A 2.2967(8)
Cu4 O1A 1.936(2)
Cu4 N11B 2.034(3)
Cu4 N1B 2.047(2)
Cu4 N21B 2.135(2)
Cu4 S1B 2.3408(8)
Cu5 N2D 1.964(3)
Cu5 S1B 2.2223(8)
Cu5 S1C 2.2257(7)
Cu6 N2F 2.019(3)
Cu6 N2E 2.092(3)
Cu6 S1D 2.2767(8)
Cu6 S1B 2.3058(8)
Cu7 O1B 1.909(2)
Cu7 N1C 2.036(2)
Cu7 N21C 2.083(2)
Cu7 N11C 2.143(2)
Cu7 S1C 2.3458(7)
Cu8 O1B 1.908(2)
Cu8 N1D 2.031(2)
Cu8 N21D 2.104(2)
Cu8 N11D 2.129(2)
Cu8 S1D 2.3550(8)
S1A C2A 1.847(3)
S1B C2B 1.853(3)
S1C C2C 1.852(3)
S1D C2D 1.849(3)
C1C N1C 1.487(4)
C1C C2C 1.515(4)
C1C H1C1 0.9900
C1C H1C2 0.9900
C1B N1B 1.490(4)
C1B C2B 1.505(4)
C1B H1B1 0.9900
C1B H1B2 0.9900
C1A N1A 1.484(4)
C1A C2A 1.514(4)
C1A H1A1 0.9900
C1A H1A2 0.9900
C1D N1D 1.485(4)
C1D C2D 1.518(4)
C1D H1D1 0.9900
C1D H1D2 0.9900
C2C C3C 1.518(4)
C2C H2C 1.0000
C2D C3D 1.518(4)
C2D H2D 1.0000
C2A C3A 1.513(4)
C2A H2A 1.0000
C2B C3B 1.511(4)
C2B H2B 1.0000
C3C H3C1 0.9800
C3C H3C2 0.9800
C3C H3C3 0.9800
C3D H3D1 0.9800
C3D H3D2 0.9800
C3D H3D3 0.9800
C3B H3B1 0.9800
C3B H3B2 0.9800
C3B H3B3 0.9800
C3A H3A1 0.9800
C3A H3A2 0.9800
C3A H3A3 0.9800
C4B N2B 1.132(4)
C4B C5B 1.461(5)
C4E N2E 1.125(4)
C4E C5E 1.473(5)
C4D N2D 1.134(4)
C4D C5D 1.456(5)
C4F N2F 1.130(4)
C4F C5F 1.462(5)
C4C N2C 1.121(4)
C4C C5C 1.458(5)
C4A N2A 1.138(4)
C4A C5A 1.454(4)
C5A H5A1 0.9800
C5A H5A2 0.9800
C5A H5A3 0.9800
C5C H5C1 0.9800
C5C H5C2 0.9800
C5C H5C3 0.9800
C5D H5D1 0.9800
C5D H5D2 0.9800
C5D H5D3 0.9800
C5F H5F1 0.9800
C5F H5F2 0.9800
C5F H5F3 0.9800
C5B H5B1 0.9800
C5B H5B2 0.9800
C5B H5B3 0.9800
C5E H5E1 0.9800
C5E H5E2 0.9800
C5E H5E3 0.9800
C12C N11C 1.341(4)
C12C C13C 1.377(4)
C12C C17C 1.510(4)
C12D N11D 1.336(4)
C12D C13D 1.384(4)
C12D C17D 1.509(4)
C12B N11B 1.341(4)
C12B C13B 1.387(5)
C12B C17B 1.497(5)
C12A N11A 1.345(4)
C12A C13A 1.384(4)
C12A C17A 1.497(4)
C13C C14C 1.388(5)
C13C H13C 0.9500
C13D C14D 1.376(5)
C13D H13D 0.9500
C13A C14A 1.372(5)
C13A H13A 0.9500
C13B C14B 1.369(5)
C13B H13B 0.9500
C14D C15D 1.375(5)
C14D H14D 0.9500
C14C C15C 1.375(5)
C14C H14C 0.9500
C14B C15B 1.375(5)
C14B H14B 0.9500
C14A C15A 1.378(5)
C14A H14A 0.9500
C15C C16C 1.376(4)
C15C H15C 0.9500
C15A C16A 1.380(4)
C15A H15A 0.9500
C15B C16B 1.375(5)
C15B H15B 0.9500
C15D C16D 1.371(5)
C15D H15D 0.9500
C16D N11D 1.347(4)
C16D H16D 0.9500
C16C N11C 1.345(4)
C16C H16C 0.9500
C16A N11A 1.341(4)
C16A H16A 0.9500
C16B N11B 1.346(4)
C16B H16B 0.9500
C17D N1D 1.489(4)
C17D H17A 0.9900
C17D H17B 0.9900
C17A N1A 1.478(4)
C17A H17C 0.9900
C17A H17D 0.9900
C17B N1B 1.488(4)
C17B H17E 0.9900
C17B H17F 0.9900
C17C N1C 1.488(3)
C17C H17G 0.9900
C17C H17H 0.9900
C22A N21A 1.345(4)
C22A C23A 1.389(4)
C22A C27A 1.487(4)
C22B N21B 1.341(4)
C22B C23B 1.380(4)
C22B C27B 1.511(4)
C22C N21C 1.339(4)
C22C C23C 1.376(4)
C22C C27C 1.500(4)
C22D N21D 1.340(4)
C22D C23D 1.385(4)
C22D C27D 1.502(4)
C23B C24B 1.380(5)
C23B H23B 0.9500
C23C C24C 1.378(5)
C23C H23C 0.9500
C23D C24D 1.380(5)
C23D H23D 0.9500
C23A C24A 1.379(5)
C23A H23A 0.9500
C24A C25A 1.374(5)
C24A H24A 0.9500
C24B C25B 1.384(4)
C24B H24B 0.9500
C24D C25D 1.369(5)
C24D H24D 0.9500
C24C C25C 1.368(5)
C24C H24C 0.9500
C25A C26A 1.390(5)
C25A H25A 0.9500
C25B C26B 1.379(4)
C25B H25B 0.9500
C25C C26C 1.386(4)
C25C H25C 0.9500
C25D C26D 1.382(4)
C25D H25D 0.9500
C26C N21C 1.334(4)
C26C H26C 0.9500
C26A N21A 1.339(4)
C26A H26A 0.9500
C26B N21B 1.338(4)
C26B H26B 0.9500
C26D N21D 1.335(4)
C26D H26D 0.9500
C27B N1B 1.484(4)
C27B H27A 0.9900
C27B H27B 0.9900
C27C N1C 1.484(3)
C27C H27C 0.9900
C27C H27D 0.9900
C27D N1D 1.477(4)
C27D H27E 0.9900
C27D H27F 0.9900
C27A N1A 1.491(4)
C27A H27G 0.9900
C27A H27H 0.9900
O1A H1H1 0.83(2)
O1B H1H2 0.73(2)
Cl1 O2 1.423(6)
Cl1 O5 1.427(7)
Cl1 O4 1.433(6)
Cl1 O3 1.456(7)
Cl1' O5' 1.418(15)
Cl1' O2' 1.424(15)
Cl1' O4' 1.431(15)
Cl1' O3' 1.453(15)
Cl2 O9 1.436(2)
Cl2 O6 1.438(2)
Cl2 O7 1.438(2)
Cl2 O8 1.440(2)
Cl3 O10 1.429(2)
Cl3 O11 1.437(2)
Cl3 O13 1.439(2)
Cl3 O12 1.440(2)
Cl4 O17 1.421(3)
Cl4 O14 1.428(3)
Cl4 O15 1.437(3)
Cl4 O16 1.446(3)
Cl5 O19 1.398(8)
Cl5 O18 1.431(11)
Cl5 O20 1.433(6)
Cl5 O21 1.444(7)
Cl5' O21' 1.409(7)
Cl5' O20' 1.410(7)
Cl5' O19' 1.423(7)
Cl5' O18' 1.428(10)
Cl6 O24 1.371(9)
Cl6 O22 1.387(10)
Cl6 O23 1.422(10)
Cl6 O25 1.435(10)
Cl6' O25' 1.362(9)
Cl6' O22' 1.423(9)
Cl6' O23' 1.429(10)
Cl6' O24' 1.439(8)
Cl6C O23C 1.336(15)
Cl6C O24C 1.397(16)
Cl6C O25C 1.407(15)
Cl6C O22C 1.436(16)
N1S C1S 1.198(9)
C1S C2S 1.545(10)
C2S H2S1 0.9800
C2S H2S2 0.9800
C2S H2S3 0.9800
N2S C3S 1.189(11)
C3S C4S 1.611(11)
C4S H4S1 0.9800
C4S H4S2 0.9800
C4S H4S3 0.9800

loop_
_geom_torsion_atom_site_label_1
_geom_torsion_atom_site_label_2
_geom_torsion_atom_site_label_3
_geom_torsion_atom_site_label_4
_geom_torsion
N2A Cu2 S1A C2A -25.07(13)
S1D Cu2 S1A C2A 167.04(10)
N2A Cu2 S1A Cu3 -154.63(9)
S1D Cu2 S1A Cu3 37.49(6)
N2A Cu2 S1A Cu1 73.85(9)
S1D Cu2 S1A Cu1 -94.03(4)
N2C Cu3 S1A C2A -30.10(12)
N2B Cu3 S1A C2A 67.80(12)
S1C Cu3 S1A C2A -160.27(10)
N2C Cu3 S1A Cu2 102.03(9)
N2B Cu3 S1A Cu2 -160.07(8)
S1C Cu3 S1A Cu2 -28.14(6)
N2C Cu3 S1A Cu1 -133.57(8)
N2B Cu3 S1A Cu1 -35.67(8)
S1C Cu3 S1A Cu1 96.25(4)
O1A Cu1 S1A C2A -176.26(12)
N1A Cu1 S1A C2A 4.50(12)
N11A Cu1 S1A C2A -71.95(14)
N21A Cu1 S1A C2A 83.95(13)
O1A Cu1 S1A Cu2 73.16(7)
N1A Cu1 S1A Cu2 -106.08(7)
N11A Cu1 S1A Cu2 177.46(9)
N21A Cu1 S1A Cu2 -26.64(8)
O1A Cu1 S1A Cu3 -69.60(7)
N1A Cu1 S1A Cu3 111.17(8)
N11A Cu1 S1A Cu3 34.71(10)
N21A Cu1 S1A Cu3 -169.39(8)
N2D Cu5 S1B C2B -19.59(13)
S1C Cu5 S1B C2B 163.79(10)
N2D Cu5 S1B Cu6 -156.58(9)
S1C Cu5 S1B Cu6 26.80(7)
N2D Cu5 S1B Cu4 80.39(9)
S1C Cu5 S1B Cu4 -96.24(4)
N2F Cu6 S1B C2B -26.83(12)
N2E Cu6 S1B C2B 72.70(12)
S1D Cu6 S1B C2B -160.68(10)
N2F Cu6 S1B Cu5 110.71(9)
N2E Cu6 S1B Cu5 -149.76(8)
S1D Cu6 S1B Cu5 -23.13(6)
N2F Cu6 S1B Cu4 -127.18(8)
N2E Cu6 S1B Cu4 -27.65(8)
S1D Cu6 S1B Cu4 98.98(3)
O1A Cu4 S1B C2B -169.84(12)
N11B Cu4 S1B C2B -67.12(15)
N1B Cu4 S1B C2B 9.77(12)
N21B Cu4 S1B C2B 89.46(12)
O1A Cu4 S1B Cu5 80.64(7)
N11B Cu4 S1B Cu5 -176.64(10)
N1B Cu4 S1B Cu5 -99.75(8)
N21B Cu4 S1B Cu5 -20.06(7)
O1A Cu4 S1B Cu6 -61.88(7)
N11B Cu4 S1B Cu6 40.84(11)
N1B Cu4 S1B Cu6 117.73(8)
N21B Cu4 S1B Cu6 -162.58(7)
N2D Cu5 S1C C2C 7.76(12)
S1B Cu5 S1C C2C -175.30(10)
N2D Cu5 S1C Cu3 -115.82(8)
S1B Cu5 S1C Cu3 61.13(5)
N2D Cu5 S1C Cu7 110.41(8)
S1B Cu5 S1C Cu7 -72.65(4)
N2C Cu3 S1C C2C 51.04(13)
N2B Cu3 S1C C2C -57.01(13)
S1A Cu3 S1C C2C 177.92(10)
N2C Cu3 S1C Cu5 174.91(8)
N2B Cu3 S1C Cu5 66.85(9)
S1A Cu3 S1C Cu5 -58.21(4)
N2C Cu3 S1C Cu7 -51.90(9)
N2B Cu3 S1C Cu7 -159.96(8)
S1A Cu3 S1C Cu7 74.97(4)
O1B Cu7 S1C C2C 164.94(11)
N1C Cu7 S1C C2C -14.83(11)
N21C Cu7 S1C C2C 60.03(14)
N11C Cu7 S1C C2C -94.38(11)
O1B Cu7 S1C Cu5 52.83(7)
N1C Cu7 S1C Cu5 -126.95(7)
N21C Cu7 S1C Cu5 -52.09(11)
N11C Cu7 S1C Cu5 153.51(7)
O1B Cu7 S1C Cu3 -83.26(7)
N1C Cu7 S1C Cu3 96.96(7)
N21C Cu7 S1C Cu3 171.82(10)
N11C Cu7 S1C Cu3 17.42(7)
N2A Cu2 S1D C2D 9.12(13)
S1A Cu2 S1D C2D 178.08(10)
N2A Cu2 S1D Cu6 -115.59(8)
S1A Cu2 S1D Cu6 53.37(5)
N2A Cu2 S1D Cu8 112.56(8)
S1A Cu2 S1D Cu8 -78.49(5)
N2F Cu6 S1D C2D 49.80(13)
N2E Cu6 S1D C2D -57.43(13)
S1B Cu6 S1D C2D 179.80(10)
N2F Cu6 S1D Cu2 172.99(9)
N2E Cu6 S1D Cu2 65.75(9)
S1B Cu6 S1D Cu2 -57.02(5)
N2F Cu6 S1D Cu8 -51.41(9)
N2E Cu6 S1D Cu8 -158.65(8)
S1B Cu6 S1D Cu8 78.58(4)
O1B Cu8 S1D C2D 170.16(12)
N1D Cu8 S1D C2D -11.26(12)
N21D Cu8 S1D C2D 65.15(14)
N11D Cu8 S1D C2D -91.50(12)
O1B Cu8 S1D Cu2 60.01(7)
N1D Cu8 S1D Cu2 -121.40(7)
N21D Cu8 S1D Cu2 -45.00(10)
N11D Cu8 S1D Cu2 158.36(7)
O1B Cu8 S1D Cu6 -78.28(7)
N1D Cu8 S1D Cu6 100.30(7)
N21D Cu8 S1D Cu6 176.70(9)
N11D Cu8 S1D Cu6 20.06(8)
N1C C1C C2C C3C 178.4(2)
N1C C1C C2C S1C -58.1(3)
Cu5 S1C C2C C1C 154.67(17)
Cu3 S1C C2C C1C -76.08(19)
Cu7 S1C C2C C1C 39.96(19)
Cu5 S1C C2C C3C -82.7(2)
Cu3 S1C C2C C3C 46.5(2)
Cu7 S1C C2C C3C 162.6(2)
N1D C1D C2D C3D 179.4(2)
N1D C1D C2D S1D -57.4(3)
Cu2 S1D C2D C1D 155.25(18)
Cu6 S1D C2D C1D -72.8(2)
Cu8 S1D C2D C1D 36.7(2)
Cu2 S1D C2D C3D -82.6(2)
Cu6 S1D C2D C3D 49.4(2)
Cu8 S1D C2D C3D 158.8(2)
N1A C1A C2A C3A 176.1(3)
N1A C1A C2A S1A 52.3(3)
Cu2 S1A C2A C3A -55.2(2)
Cu3 S1A C2A C3A 89.6(2)
Cu1 S1A C2A C3A -152.7(2)
Cu2 S1A C2A C1A 68.2(2)
Cu3 S1A C2A C1A -147.00(19)
Cu1 S1A C2A C1A -29.3(2)
N1B C1B C2B C3B 174.9(2)
N1B C1B C2B S1B 53.1(3)
Cu5 S1B C2B C1B 70.0(2)
Cu6 S1B C2B C1B -139.98(19)
Cu4 S1B C2B C1B -33.8(2)
Cu5 S1B C2B C3B -51.3(2)
Cu6 S1B C2B C3B 98.8(2)
Cu4 S1B C2B C3B -155.0(2)
N11C C12C C13C C14C 1.4(5)
C17C C12C C13C C14C 177.4(3)
N11D C12D C13D C14D -1.0(5)
C17D C12D C13D C14D 174.9(3)
N11A C12A C13A C14A -1.0(5)
C17A C12A C13A C14A -178.4(3)
N11B C12B C13B C14B 1.5(6)
C17B C12B C13B C14B -176.3(4)
C12D C13D C14D C15D 0.6(5)
C12C C13C C14C C15C 0.1(5)
C12B C13B C14B C15B 0.0(6)
C12A C13A C14A C15A -0.5(6)
C13C C14C C15C C16C -1.1(5)
C13A C14A C15A C16A 1.1(6)
C13B C14B C15B C16B -1.3(6)
C13D C14D C15D C16D 0.2(5)
C14D C15D C16D N11D -0.6(5)
C14C C15C C16C N11C 0.8(5)
C14A C15A C16A N11A -0.4(5)
C14B C15B C16B N11B 1.2(5)
N11D C12D C17D N1D -32.0(4)
C13D C12D C17D N1D 151.8(3)
N11A C12A C17A N1A 27.4(4)
C13A C12A C17A N1A -155.1(3)
N11B C12B C17B N1B 29.6(4)
C13B C12B C17B N1B -152.5(3)
N11C C12C C17C N1C -25.6(4)
C13C C12C C17C N1C 158.1(3)
N21B C22B C23B C24B 1.8(4)
C27B C22B C23B C24B -179.1(3)
N21C C22C C23C C24C -1.6(5)
C27C C22C C23C C24C 175.9(3)
N21D C22D C23D C24D -2.8(5)
C27D C22D C23D C24D 174.2(3)
N21A C22A C23A C24A 1.0(4)
C27A C22A C23A C24A -178.0(3)
C22A C23A C24A C25A 0.4(5)
C22B C23B C24B C25B -0.8(4)
C22D C23D C24D C25D 0.3(5)
C22C C23C C24C C25C -1.1(5)
C23A C24A C25A C26A -1.5(5)
C23B C24B C25B C26B -0.3(4)
C23C C24C C25C C26C 2.1(5)
C23D C24D C25D C26D 2.0(5)
C24C C25C C26C N21C -0.6(5)
C24A C25A C26A N21A 1.2(5)
C24B C25B C26B N21B 0.6(4)
C24D C25D C26D N21D -2.1(5)
N21B C22B C27B N1B 39.0(3)
C23B C22B C27B N1B -140.1(3)
N21C C22C C27C N1C -37.0(3)
C23C C22C C27C N1C 145.3(3)
N21D C22D C27D N1D -32.4(3)
C23D C22D C27D N1D 150.4(3)
N21A C22A C27A N1A 35.8(3)
C23A C22A C27A N1A -145.2(3)
C12A C17A N1A C1A -161.1(2)
C12A C17A N1A C27A 76.5(3)
C12A C17A N1A Cu1 -39.4(3)
C2A C1A N1A C17A 70.6(3)
C2A C1A N1A C27A -166.4(2)
C2A C1A N1A Cu1 -48.3(3)
C22A C27A N1A C17A -156.0(2)
C22A C27A N1A C1A 80.4(3)
C22A C27A N1A Cu1 -40.3(3)
N11A Cu1 N1A C17A 30.54(18)
N21A Cu1 N1A C17A 144.72(19)
S1A Cu1 N1A C17A -100.47(17)
N11A Cu1 N1A C1A 152.3(2)
N21A Cu1 N1A C1A -93.5(2)
S1A Cu1 N1A C1A 21.32(19)
N11A Cu1 N1A C27A -87.96(18)
N21A Cu1 N1A C27A 26.22(18)
S1A Cu1 N1A C27A 141.03(17)
C22C C27C N1C C1C 165.7(2)
C22C C27C N1C C17C -71.9(3)
C22C C27C N1C Cu7 45.0(2)
C2C C1C N1C C27C -73.7(3)
C2C C1C N1C C17C 164.3(2)
C2C C1C N1C Cu7 43.5(3)
C12C C17C N1C C27C 151.8(2)
C12C C17C N1C C1C -85.3(3)
C12C C17C N1C Cu7 37.1(3)
N21C Cu7 N1C C27C -31.65(17)
N11C Cu7 N1C C27C -145.52(18)
S1C Cu7 N1C C27C 108.88(16)
N21C Cu7 N1C C1C -152.38(18)
N11C Cu7 N1C C1C 93.75(18)
S1C Cu7 N1C C1C -11.85(17)
N21C Cu7 N1C C17C 85.79(18)
N11C Cu7 N1C C17C -28.08(17)
S1C Cu7 N1C C17C -133.68(17)
C22D C27D N1D C1D 161.8(2)
C22D C27D N1D C17D -77.4(3)
C22D C27D N1D Cu8 40.1(3)
C2D C1D N1D C27D -73.6(3)
C2D C1D N1D C17D 165.7(2)
C2D C1D N1D Cu8 46.3(3)
C12D C17D N1D C27D 153.8(3)
C12D C17D N1D C1D -84.1(3)
C12D C17D N1D Cu8 36.7(3)
N21D Cu8 N1D C27D -28.36(17)
N11D Cu8 N1D C27D -142.14(18)
S1D Cu8 N1D C27D 106.45(17)
N21D Cu8 N1D C1D -150.48(19)
N11D Cu8 N1D C1D 95.74(19)
S1D Cu8 N1D C1D -15.67(18)
N21D Cu8 N1D C17D 89.60(19)
N11D Cu8 N1D C17D -24.18(18)
S1D Cu8 N1D C17D -135.59(18)
C22B C27B N1B C17B -158.4(2)
C22B C27B N1B C1B 77.6(3)
C22B C27B N1B Cu4 -43.2(3)
C12B C17B N1B C27B 77.8(3)
C12B C17B N1B C1B -160.4(2)
C12B C17B N1B Cu4 -38.2(3)
C2B C1B N1B C27B -161.7(2)
C2B C1B N1B C17B 75.8(3)
C2B C1B N1B Cu4 -43.5(3)
N11B Cu4 N1B C27B -89.49(19)
N21B Cu4 N1B C27B 27.74(18)
S1B Cu4 N1B C27B 134.21(18)
N11B Cu4 N1B C17B 28.42(18)
N21B Cu4 N1B C17B 145.65(19)
S1B Cu4 N1B C17B -107.89(18)
N11B Cu4 N1B C1B 151.4(2)
N21B Cu4 N1B C1B -91.4(2)
S1B Cu4 N1B C1B 15.09(19)
S1A Cu2 N2A C4A -166.8(12)
S1D Cu2 N2A C4A 3.2(13)
S1B Cu5 N2D C4D 140.4(13)
S1C Cu5 N2D C4D -42.4(13)
N2B Cu3 N2C C4C -51.3(9)
S1C Cu3 N2C C4C -174.2(9)
S1A Cu3 N2C C4C 54.6(9)
N2E Cu6 N2F C4F -24.9(11)
S1D Cu6 N2F C4F -143.5(11)
S1B Cu6 N2F C4F 83.5(11)
N2F Cu6 N2E C4E -37.6(15)
S1D Cu6 N2E C4E 84.0(15)
S1B Cu6 N2E C4E -148.3(15)
C13D C12D N11D C16D 0.6(4)
C17D C12D N11D C16D -175.6(3)
C13D C12D N11D Cu8 -172.9(2)
C17D C12D N11D Cu8 11.0(3)
C15D C16D N11D C12D 0.2(4)
C15D C16D N11D Cu8 172.5(2)
O1B Cu8 N11D C12D -171.6(2)
N1D Cu8 N11D C12D 7.9(2)
N21D Cu8 N11D C12D -68.8(2)
S1D Cu8 N11D C12D 93.2(2)
O1B Cu8 N11D C16D 15.8(3)
N1D Cu8 N11D C16D -164.7(3)
N21D Cu8 N11D C16D 118.5(2)
S1D Cu8 N11D C16D -79.4(2)
C15A C16A N11A C12A -1.0(4)
C15A C16A N11A Cu1 179.1(2)
C13A C12A N11A C16A 1.7(5)
C17A C12A N11A C16A 179.3(3)
C13A C12A N11A Cu1 -178.4(3)
C17A C12A N11A Cu1 -0.8(3)
O1A Cu1 N11A C16A -16.5(3)
N1A Cu1 N11A C16A 162.5(3)
N21A Cu1 N11A C16A 85.7(3)
S1A Cu1 N11A C16A -118.0(2)
O1A Cu1 N11A C12A 163.7(2)
N1A Cu1 N11A C12A -17.3(2)
N21A Cu1 N11A C12A -94.1(2)
S1A Cu1 N11A C12A 62.2(2)
C13B C12B N11B C16B -1.6(5)
C17B C12B N11B C16B 176.3(3)
C13B C12B N11B Cu4 177.1(3)
C17B C12B N11B Cu4 -5.0(4)
C15B C16B N11B C12B 0.2(5)
C15B C16B N11B Cu4 -178.3(3)
O1A Cu4 N11B C12B 166.8(2)
N1B Cu4 N11B C12B -13.9(2)
N21B Cu4 N11B C12B -89.4(2)
S1B Cu4 N11B C12B 65.6(2)
O1A Cu4 N11B C16B -14.6(3)
N1B Cu4 N11B C16B 164.7(3)
N21B Cu4 N11B C16B 89.2(3)
S1B Cu4 N11B C16B -115.8(2)
C13C C12C N11C C16C -1.7(4)
C17C C12C N11C C16C -178.0(2)
C13C C12C N11C Cu7 177.9(2)
C17C C12C N11C Cu7 1.6(3)
C15C C16C N11C C12C 0.5(4)
C15C C16C N11C Cu7 -178.9(2)
O1B Cu7 N11C C12C -161.97(19)
N1C Cu7 N11C C12C 15.4(2)
N21C Cu7 N11C C12C -61.0(2)
S1C Cu7 N11C C12C 101.42(19)
O1B Cu7 N11C C16C 17.5(3)
N1C Cu7 N11C C16C -165.1(3)
N21C Cu7 N11C C16C 118.5(2)
S1C Cu7 N11C C16C -79.1(2)
C25C C26C N21C C22C -2.0(4)
C25C C26C N21C Cu7 173.2(2)
C23C C22C N21C C26C 3.1(4)
C27C C22C N21C C26C -174.6(2)
C23C C22C N21C Cu7 -172.9(2)
C27C C22C N21C Cu7 9.4(3)
O1B Cu7 N21C C26C 16.4(3)
N1C Cu7 N21C C26C -162.1(3)
N11C Cu7 N21C C26C -86.4(3)
S1C Cu7 N21C C26C 120.3(2)
O1B Cu7 N21C C22C -168.23(19)
N1C Cu7 N21C C22C 13.27(19)
N11C Cu7 N21C C22C 89.0(2)
S1C Cu7 N21C C22C -64.3(2)
C25B C26B N21B C22B 0.4(4)
C25B C26B N21B Cu4 -163.3(2)
C23B C22B N21B C26B -1.6(4)
C27B C22B N21B C26B 179.2(2)
C23B C22B N21B Cu4 164.4(2)
C27B C22B N21B Cu4 -14.8(3)
O1A Cu4 N21B C26B -24.6(2)
N11B Cu4 N21B C26B -126.8(2)
N1B Cu4 N21B C26B 156.8(2)
S1B Cu4 N21B C26B 71.1(2)
O1A Cu4 N21B C22B 170.88(19)
N11B Cu4 N21B C22B 68.7(2)
N1B Cu4 N21B C22B -7.69(19)
S1B Cu4 N21B C22B -93.37(19)
C25D C26D N21D C22D -0.2(4)
C25D C26D N21D Cu8 176.7(2)
C23D C22D N21D C26D 2.7(4)
C27D C22D N21D C26D -174.5(3)
C23D C22D N21D Cu8 -174.7(2)
C27D C22D N21D Cu8 8.1(3)
O1B Cu8 N21D C26D 13.0(3)
N1D Cu8 N21D C26D -165.2(3)
N11D Cu8 N21D C26D -88.3(3)
S1D Cu8 N21D C26D 115.2(2)
O1B Cu8 N21D C22D -169.96(19)
N1D Cu8 N21D C22D 11.86(19)
N11D Cu8 N21D C22D 88.8(2)
S1D Cu8 N21D C22D -67.7(2)
C25A C26A N21A C22A 0.2(4)
C25A C26A N21A Cu1 -167.7(2)
C23A C22A N21A C26A -1.3(4)
C27A C22A N21A C26A 177.7(2)
C23A C22A N21A Cu1 168.4(2)
C27A C22A N21A Cu1 -12.5(3)
O1A Cu1 N21A C26A -20.2(3)
N1A Cu1 N21A C26A 160.2(3)
N11A Cu1 N21A C26A -123.2(2)
S1A Cu1 N21A C26A 76.6(2)
O1A Cu1 N21A C22A 171.20(19)
N1A Cu1 N21A C22A -8.48(19)
N11A Cu1 N21A C22A 68.2(2)
S1A Cu1 N21A C22A -92.08(19)
N11A Cu1 O1A Cu4 11.1(3)
N21A Cu1 O1A Cu4 -102.8(3)
S1A Cu1 O1A Cu4 142.3(3)
N11B Cu4 O1A Cu1 62.2(3)
N21B Cu4 O1A Cu1 -54.8(3)
S1B Cu4 O1A Cu1 -161.5(3)
N21D Cu8 O1B Cu7 -19.5(3)
N11D Cu8 O1B Cu7 93.9(3)
S1D Cu8 O1B Cu7 -154.6(3)
N21C Cu7 O1B Cu8 -49.5(3)
N11C Cu7 O1B Cu8 63.7(3)
S1C Cu7 O1B Cu8 169.8(3)

loop_
_platon_squeeze_void_nr
_platon_squeeze_void_average_x
_platon_squeeze_void_average_y
_platon_squeeze_void_average_z
_platon_squeeze_void_volume
_platon_squeeze_void_count_electrons
_platon_squeeze_void_content
1 0.000 0.115 0.750 334 51 ' '
2 0.000 0.388 0.250 354 50 ' '
3 0.000 0.612 0.750 354 50 ' '
4 0.000 0.885 0.250 334 51 ' '
5 0.500 0.112 0.750 354 50 ' '
6 0.500 0.888 0.250 354 50 ' '
7 0.500 0.385 0.250 334 51 ' '
8 0.500 0.615 0.750 334 51 ' '
